data_4134806
loop_
_publ_author_name
'Han, Xiao-Ni'
'Han, Ying'
'Chen, Chuan-Feng'

_publ_section_title
;
 Pagoda[4]arene and <i>i</i>-Pagoda[4]arene.
;
_journal_name_full 'Journal of the American Chemical Society'
_journal_paper_doi 10.1021/jacs.0c00624
_journal_year 2020
_chemical_formula_moiety 'F6 P1, C68 H56 O8, C7 H10 N'
_chemical_formula_sum 'C75 H66 F6 N O8 P'
_chemical_formula_weight 1254.25
_space_group_crystal_system monoclinic
_space_group_IT_number 14
_space_group_name_Hall '-P 2yn'
_space_group_name_H-M_alt 'P 1 21/n 1'
_atom_sites_solution_hydrogens geom
_atom_sites_solution_primary dual
_audit_creation_date 2020-01-08
_audit_creation_method
;
Olex2 1.2
(compiled 2018.05.29 svn.r3508 for OlexSys, GUI svn.r5506)
;
_cell_angle_alpha 90
_cell_angle_beta 105.098(2)
_cell_angle_gamma 90
_cell_formula_units_Z 4
_cell_length_a 11.5052(2)
_cell_length_b 26.1338(4)
_cell_length_c 21.4462(4)
_cell_measurement_reflns_used 16299
_cell_measurement_temperature 169.99(13)
_cell_measurement_theta_max 74.4670
_cell_measurement_theta_min 2.7110
_cell_volume 6225.74(19)
_computing_cell_refinement 'CrysAlisPro 1.171.40.67a (Rigaku OD, 2019)'
_computing_data_collection 'CrysAlisPro 1.171.40.67a (Rigaku OD, 2019)'
_computing_data_reduction 'CrysAlisPro 1.171.40.67a (Rigaku OD, 2019)'
_computing_molecular_graphics 'Olex2 (Dolomanov et al., 2009)'
_computing_publication_material 'Olex2 (Dolomanov et al., 2009)'
_computing_structure_refinement 'ShelXL (Sheldrick, 2015)'
_computing_structure_solution 'ShelXT (Sheldrick, 2015)'
_diffrn_ambient_environment N~2~
_diffrn_ambient_temperature 169.99(13)
_diffrn_detector 'Hybrid Pixel Array Detector'
_diffrn_detector_area_resol_mean 10.0000
_diffrn_detector_type HyPix
_diffrn_measured_fraction_theta_full 0.985
_diffrn_measured_fraction_theta_max 0.947
_diffrn_measurement_details
;
List of Runs (angles in degrees, time in seconds):

  # Type    Start    End  Width  t~exp~   \w     \q     \k     \f   Frames
--------------------------------------------------------------------------
  1  \w    -15.00  10.00   0.50    8.00    --  -47.20  19.00 -90.00   50
  2  \w    -22.00  20.00   0.50    8.00    --  -47.20  19.00  60.00   84
  3  \w    -21.00  26.00   0.50    8.00    --  -47.20  98.00 163.00   94
  4  \w    -39.00  20.00   0.50    8.00    --  -47.20  38.00 150.00  118
  5  \w    -56.00 -30.00   0.50    7.00    --  -99.00  61.00 120.00   52
  6  \w    -67.00 -28.00   0.50    7.00    --  -99.00  61.00 150.00   78
  7  \w    -77.00 -35.00   0.50    8.00    --  -47.20  98.00 163.00   84
  8  \w    -56.00 -30.00   0.50    7.00    --  -99.00 125.00-120.00   52
  9  \w    -63.00 -30.00   0.50    7.00    --  -99.00  77.00 -60.00   66
 10  \w   -112.00 -83.00   0.50    7.00    --  -99.00 125.00-120.00   58
 11  \w   -126.00 -65.00   0.50    7.00    --  -99.00 144.00 -35.91  122
 12  \w   -124.00 -90.00   0.50    7.00    --  -99.00 142.00  43.83   68
 13  \w   -101.00 -26.00   0.50    7.00    --  -99.00 110.00 142.17  150
 14  \w    -90.00 -65.00   0.50    7.00    --  -99.00  98.00 163.00   50
 15  \w   -155.00-111.00   0.50    7.00    --  -99.00 -66.00 172.67   88
 16  \w   -103.00 -78.00   0.50    8.00    --  -47.20-125.00 120.00   50
 17  \w   -155.00-129.00   0.50    7.00    --  -99.00 -98.00  56.00   52
 18  \w   -166.00 -81.00   0.50    7.00    --  -99.00 -64.00 -69.49  170
 19  \w      6.00  31.00   0.50    8.00    --   47.20 -98.00  56.00   50
 20  \w     68.00  93.00   0.50    7.00    --  103.25 -98.00  56.00   50
 21  \w     49.00  75.00   0.50    7.00    --  103.25 -61.00 -30.00   52
 22  \w     39.00  66.00   0.50    7.00    --  103.25 -94.00 -30.00   54
 23  \w     31.00  98.00   0.50    7.00    --  103.25-125.00 -60.00  134
 24  \w     31.00  63.00   0.50    7.00    --  103.25-125.00  60.00   64
 25  \w     31.00  93.00   0.50    7.00    --  103.25-125.00  30.00  124
 26  \w     40.00  74.00   0.50    7.00    --  103.25 -61.00  60.00   68
 27  \w     90.00 139.00   0.50    7.00    --  103.25  15.00  90.00   98
 28  \w    144.00 169.00   0.50    7.00    --  103.25  15.00  90.00   50
 29  \w     92.00 145.00   0.50    7.00    --  103.25  98.00 163.00  106
 30  \w     19.00  91.00   0.50    8.00    --   47.20-125.00 -90.00  144
;
_diffrn_measurement_device 'four-circle diffractometer'
_diffrn_measurement_device_type 'XtaLAB Synergy R, HyPix'
_diffrn_measurement_method '\w scans'
_diffrn_orient_matrix_type 'CrysAlisPro convention (1999,Acta A55,543-557)'
_diffrn_orient_matrix_UB_11 -0.0809967000
_diffrn_orient_matrix_UB_12 0.0340967000
_diffrn_orient_matrix_UB_13 0.0295442000
_diffrn_orient_matrix_UB_21 -0.0074897000
_diffrn_orient_matrix_UB_22 0.0396114000
_diffrn_orient_matrix_UB_23 -0.0540992000
_diffrn_orient_matrix_UB_31 -0.1122566000
_diffrn_orient_matrix_UB_32 -0.0272988000
_diffrn_orient_matrix_UB_33 -0.0417128000
_diffrn_radiation_monochromator mirror
_diffrn_radiation_probe x-ray
_diffrn_radiation_type CuK\a
_diffrn_radiation_wavelength 1.54184
_diffrn_reflns_av_R_equivalents 0.0302
_diffrn_reflns_av_unetI/netI 0.0269
_diffrn_reflns_Laue_measured_fraction_full 0.985
_diffrn_reflns_Laue_measured_fraction_max 0.947
_diffrn_reflns_limit_h_max 13
_diffrn_reflns_limit_h_min -14
_diffrn_reflns_limit_k_max 29
_diffrn_reflns_limit_k_min -31
_diffrn_reflns_limit_l_max 24
_diffrn_reflns_limit_l_min -26
_diffrn_reflns_number 53058
_diffrn_reflns_point_group_measured_fraction_full 0.985
_diffrn_reflns_point_group_measured_fraction_max 0.947
_diffrn_reflns_theta_full 67.684
_diffrn_reflns_theta_max 75.679
_diffrn_reflns_theta_min 2.723
_diffrn_source 'Rotating-anode X-ray tube'
_diffrn_source_type 'PhotonJet R (Cu) X-ray Source'
_exptl_absorpt_coefficient_mu 1.045
_exptl_absorpt_correction_T_max 1.00000
_exptl_absorpt_correction_T_min 0.78614
_exptl_absorpt_correction_type multi-scan
_exptl_absorpt_process_details
;
CrysAlisPro 1.171.40.67a (Rigaku Oxford Diffraction, 2019)
Empirical absorption correction using spherical harmonics,
 implemented in SCALE3 ABSPACK scaling algorithm.
;
_exptl_crystal_colour 'translucent yellow'
_exptl_crystal_density_diffrn 1.338
_exptl_crystal_description cube
_exptl_crystal_F_000 2624
_exptl_crystal_size_max 0.07
_exptl_crystal_size_mid 0.06
_exptl_crystal_size_min 0.05
_refine_diff_density_max 0.431
_refine_diff_density_min -0.644
_refine_diff_density_rms 0.057
_refine_ls_extinction_method none
_refine_ls_goodness_of_fit_ref 1.631
_refine_ls_hydrogen_treatment constr
_refine_ls_matrix_type full
_refine_ls_number_parameters 1584
_refine_ls_number_reflns 12254
_refine_ls_number_restraints 271
_refine_ls_restrained_S_all 1.648
_refine_ls_R_factor_all 0.1087
_refine_ls_R_factor_gt 0.0796
_refine_ls_shift/su_max 0.001
_refine_ls_shift/su_mean 0.000
_refine_ls_structure_factor_coef Fsqd
_refine_ls_weighting_details 'w=1/[\s^2^(Fo^2^)+(0.1000P)^2^] where P=(Fo^2^+2Fc^2^)/3'
_refine_ls_weighting_scheme calc
_refine_ls_wR_factor_gt 0.2258
_refine_ls_wR_factor_ref 0.2416
_reflns_Friedel_coverage 0.000
_reflns_number_gt 7931
_reflns_number_total 12254
_reflns_threshold_expression 'I > 2\s(I)'
_cod_data_source_file ja0c00624_si_007.cif
_cod_data_source_block tx2075a
_cod_database_code 4134806
_shelx_shelxl_version_number 2018/3
_chemical_oxdiff_formula CHONPF
_shelx_space_group_comment
;
The symmetry employed for this shelxl refinement is uniquely defined
by the following loop, which should always be used as a source of
symmetry information in preference to the above space-group names.
They are only intended as comments.
;
_shelx_estimated_absorpt_t_max 0.950
_shelx_estimated_absorpt_t_min 0.930
_reflns_odcompleteness_completeness 98.69
_reflns_odcompleteness_iscentric 1
_reflns_odcompleteness_theta 66.97
_olex2_refinement_description
;
1. Fixed Uiso
 At 1.2 times of:
  All C(H) groups, All C(H,H,H,H) groups
 At 1.5 times of:
  All C(H,H,H) groups
2. Restrained distances
 P2-F9
 1.58 with sigma of 0.01
 P1A-F5A = P1A-F2A = P1A-F3A = P1A-F6A = P1A-F1A = P1A-F4A = P1-F4 = P1-F1 =
 P1-F5 = P1-F3 = P1-F6 = P1-F2
 1.58 with sigma of 0.01
 C11A-C10A = C12A-C11A = C4A-C3A = C5A-C4A = C5A-C10A = C3A-C12A
 1.39 with sigma of 0.01
3. Uiso/Uaniso restraints and constraints
P1 \\sim F1 \\sim F2 \\sim F3 \\sim F4 \\sim F5 \\sim F6 \\sim P1A \\sim F1A
\\sim F2A \\sim F3A \\sim F4A \\sim F5A \\sim F6A: within 1.7A with sigma of
0.02 and sigma for terminal atoms of 0.04
Uanis(F5) \\sim Ueq, Uanis(P1) \\sim Ueq, Uanis(F1) \\sim Ueq, Uanis(F2) \\sim
Ueq, Uanis(F6) \\sim Ueq, Uanis(F4) \\sim Ueq, Uanis(F3) \\sim Ueq, Uanis(F1A)
\\sim Ueq, Uanis(P1A) \\sim Ueq, Uanis(F6A) \\sim Ueq, Uanis(F2A) \\sim Ueq,
Uanis(F5A) \\sim Ueq, Uanis(F3A) \\sim Ueq, Uanis(F4A) \\sim Ueq: with sigma of
0.01 and sigma for terminal atoms of 0.02
4. Others
 Sof(O1A)=Sof(O2A)=Sof(O3A)=Sof(O4A)=Sof(O5A)=Sof(O6A)=Sof(O7A)=Sof(O8A)=
 Sof(C1A)=Sof(C2A)=Sof(C3A)=Sof(C4A)=Sof(H4A)=Sof(C5A)=Sof(C6A)=Sof(H6A)=
 Sof(C7A)=Sof(H7A)=Sof(C8A)=Sof(C9A)=Sof(C10A)=Sof(C11A)=Sof(H11A)=Sof(C12A)=
 Sof(C13A)=Sof(H13A)=Sof(C14A)=Sof(H14A)=Sof(C15A)=Sof(H15D)=Sof(H15E)=
 Sof(H15F)=Sof(C16A)=Sof(H16D)=Sof(H16E)=Sof(H16F)=Sof(H17C)=Sof(H17D)=
 Sof(C18A)=Sof(C19A)=Sof(C20A)=Sof(H20A)=Sof(C21A)=Sof(H21A)=Sof(C22A)=
 Sof(C23A)=Sof(H23A)=Sof(C24A)=Sof(C25A)=Sof(C26A)=Sof(C27A)=Sof(H27A)=
 Sof(C28A)=Sof(H28A)=Sof(C29A)=Sof(C30A)=Sof(H30A)=Sof(C31A)=Sof(C32A)=
 Sof(H32D)=Sof(H32E)=Sof(H32F)=Sof(C33A)=Sof(H33D)=Sof(H33E)=Sof(H33F)=
 Sof(H34C)=Sof(H34D)=Sof(C35A)=Sof(C36A)=Sof(H36A)=Sof(C37A)=Sof(H37A)=
 Sof(C38A)=Sof(C39A)=Sof(H39A)=Sof(C40A)=Sof(C41A)=Sof(C42A)=Sof(C43A)=
 Sof(H43A)=Sof(C44A)=Sof(H44A)=Sof(C45A)=Sof(C46A)=Sof(H46A)=Sof(C47A)=
 Sof(C48A)=Sof(C49A)=Sof(H49D)=Sof(H49E)=Sof(H49F)=Sof(C50A)=Sof(H50D)=
 Sof(H50E)=Sof(H50F)=Sof(H51C)=Sof(H51D)=Sof(C52A)=Sof(C53A)=Sof(C54A)=
 Sof(H54A)=Sof(C55A)=Sof(H55A)=Sof(C56A)=Sof(C57A)=Sof(H57A)=Sof(C58A)=
 Sof(C59A)=Sof(C60A)=Sof(C61A)=Sof(H61A)=Sof(C62A)=Sof(H62A)=Sof(C63A)=
 Sof(C64A)=Sof(H64A)=Sof(C65A)=Sof(C66A)=Sof(H66D)=Sof(H66E)=Sof(H66F)=
 Sof(C67A)=Sof(H67D)=Sof(H67E)=Sof(H67F)=Sof(H68C)=Sof(H68D)=1-FVAR(1)
 Sof(O1)=Sof(O2)=Sof(O3)=Sof(O4)=Sof(O5)=Sof(O6)=Sof(O7)=Sof(O8)=Sof(C1)=
 Sof(C2)=Sof(C3)=Sof(H3)=Sof(C4)=Sof(H4)=Sof(C5)=Sof(C6)=Sof(H6)=Sof(C7)=
 Sof(C8)=Sof(C9)=Sof(C10)=Sof(H10)=Sof(C11)=Sof(H11)=Sof(C12)=Sof(C13)=Sof(H13)=
 Sof(C14)=Sof(C15)=Sof(H15A)=Sof(H15B)=Sof(H15C)=Sof(C16)=Sof(H16A)=Sof(H16B)=
 Sof(H16C)=Sof(H17A)=Sof(H17B)=Sof(C18)=Sof(C19)=Sof(C20)=Sof(H20)=Sof(C21)=
 Sof(H21)=Sof(C22)=Sof(C23)=Sof(H23)=Sof(C24)=Sof(C25)=Sof(C26)=Sof(C27)=
 Sof(H27)=Sof(C28)=Sof(H28)=Sof(C29)=Sof(C30)=Sof(H30)=Sof(C31)=Sof(C32)=
 Sof(H32A)=Sof(H32B)=Sof(H32C)=Sof(C33)=Sof(H33A)=Sof(H33B)=Sof(H33C)=Sof(H34A)=
 Sof(H34B)=Sof(C35)=Sof(C36)=Sof(C37)=Sof(H37)=Sof(C38)=Sof(H38)=Sof(C39)=
 Sof(C40)=Sof(H40)=Sof(C41)=Sof(C42)=Sof(C43)=Sof(C44)=Sof(H44)=Sof(C45)=
 Sof(H45)=Sof(C46)=Sof(C47)=Sof(H47)=Sof(C48)=Sof(C49)=Sof(H49A)=Sof(H49B)=
 Sof(H49C)=Sof(C50)=Sof(H50A)=Sof(H50B)=Sof(H50C)=Sof(H51A)=Sof(H51B)=Sof(C52)=
 Sof(C53)=Sof(C54)=Sof(H54)=Sof(C55)=Sof(H55)=Sof(C56)=Sof(C57)=Sof(H57)=
 Sof(C58)=Sof(C59)=Sof(C60)=Sof(C61)=Sof(H61)=Sof(C62)=Sof(H62)=Sof(C63)=
 Sof(C64)=Sof(H64)=Sof(C65)=Sof(C66)=Sof(H66A)=Sof(H66B)=Sof(H66C)=Sof(C67)=
 Sof(H67A)=Sof(H67B)=Sof(H67C)=Sof(H68A)=Sof(H68B)=FVAR(1)
 Sof(P1A)=Sof(F1A)=Sof(F2A)=Sof(F3A)=Sof(F4A)=Sof(F5A)=Sof(F6A)=0.5*(1-FVAR(3))
 Sof(P1)=Sof(F1)=Sof(F2)=Sof(F3)=Sof(F4)=Sof(F5)=Sof(F6)=0.5*FVAR(3)
5.a Secondary CH2 refined with riding coordinates:
 C17(H17C,H17D), C17(H17A,H17B), C34(H34C,H34D), C34(H34A,H34B), C51(H51C,
 H51D), C51(H51A,H51B), C68(H68A,H68B), C68(H68C,H68D)
5.b Aromatic/amide H refined with riding coordinates:
 C3(H3), C4(H4), C4A(H4A), C6(H6), C6A(H6A), C7A(H7A), C10(H10), C11(H11),
 C11A(H11A), C13(H13), C13A(H13A), C14A(H14A), C20(H20), C20A(H20A), C21(H21),
 C21A(H21A), C23(H23), C23A(H23A), C27(H27), C27A(H27A), C28(H28), C28A(H28A),
 C30(H30), C30A(H30A), C36A(H36A), C37(H37), C37A(H37A), C38(H38), C39A(H39A),
 C40(H40), C43A(H43A), C44(H44), C44A(H44A), C45(H45), C46A(H46A), C47(H47),
 C54(H54), C54A(H54A), C55(H55), C55A(H55A), C57(H57), C57A(H57A), C61(H61),
 C61A(H61A), C62(H62), C62A(H62A), C64(H64), C64A(H64A), C69(H69), C70(H70),
 C72(H72), C73(H73)
5.c Idealised Me refined as rotating group:
 C15(H15A,H15B,H15C), C15A(H15D,H15E,H15F), C16(H16A,H16B,H16C), C16A(H16D,
 H16E,H16F), C32(H32A,H32B,H32C), C32A(H32D,H32E,H32F), C33(H33A,H33B,H33C),
 C33A(H33D,H33E,H33F), C49(H49A,H49B,H49C), C49A(H49D,H49E,H49F), C50(H50A,H50B,
 H50C), C50A(H50D,H50E,H50F), C66(H66A,H66B,H66C), C66A(H66D,H66E,H66F),
 C67(H67A,H67B,H67C), C67A(H67D,H67E,H67F), C74(H74A,H74B,H74C), C75(H75A,H75B,
 H75C)
;
_olex2_submission_special_instructions 'No special instructions were received'
_oxdiff_exptl_absorpt_empirical_details
;
Empirical correction (ABSPACK) includes:
- Absorption correction using spherical harmonics
- Frame scaling
;
_oxdiff_exptl_absorpt_empirical_full_max 1.453
_oxdiff_exptl_absorpt_empirical_full_min 0.711

loop_
_space_group_symop_operation_xyz
'x, y, z'
'-x+1/2, y+1/2, -z+1/2'
'-x, -y, -z'
'x-1/2, -y-1/2, z-1/2'

loop_
_atom_site_label
_atom_site_type_symbol
_atom_site_fract_x
_atom_site_fract_y
_atom_site_fract_z
_atom_site_U_iso_or_equiv
_atom_site_adp_type
_atom_site_occupancy
_atom_site_site_symmetry_order
_atom_site_calc_flag
_atom_site_refinement_flags_posn
_atom_site_refinement_flags_adp
_atom_site_refinement_flags_occupancy
_atom_site_disorder_assembly
_atom_site_disorder_group
P1 P 0.5231(11) 0.9217(4) 0.5020(5) 0.185(3) Uani 0.243(5) 1 d D U . A 1
F1 F 0.4183(15) 0.9184(9) 0.5369(9) 0.228(7) Uani 0.243(5) 1 d D U . A 1
F2 F 0.477(2) 0.8706(6) 0.4656(9) 0.246(7) Uani 0.243(5) 1 d D U . A 1
F3 F 0.6241(19) 0.9186(10) 0.4635(13) 0.234(7) Uani 0.243(5) 1 d D U . A 1
F4 F 0.589(2) 0.9668(8) 0.5455(14) 0.227(8) Uani 0.243(5) 1 d D U . A 1
F5 F 0.598(2) 0.8873(10) 0.5600(10) 0.246(8) Uani 0.243(5) 1 d D U . A 1
F6 F 0.4424(19) 0.9597(7) 0.4538(9) 0.255(8) Uani 0.243(5) 1 d D U . A 1
P1A P 0.5900(13) 0.8985(5) 0.5037(4) 0.204(4) Uani 0.257(5) 1 d D U . A 2
F1A F 0.4494(15) 0.8978(9) 0.5035(10) 0.218(7) Uani 0.257(5) 1 d D U . A 2
F2A F 0.612(2) 0.8498(7) 0.4656(8) 0.273(8) Uani 0.257(5) 1 d D U . A 2
F3A F 0.7250(15) 0.8970(8) 0.5019(7) 0.243(7) Uani 0.257(5) 1 d D U . A 2
F4A F 0.624(2) 0.9481(9) 0.5466(15) 0.241(8) Uani 0.257(5) 1 d D U . A 2
F5A F 0.6562(18) 0.8683(8) 0.5673(8) 0.233(7) Uani 0.257(5) 1 d D U . A 2
F6A F 0.546(3) 0.9321(8) 0.4402(7) 0.239(7) Uani 0.257(5) 1 d D U . A 2
P2 P 1.000000 1.000000 0.500000 0.2514(18) Uani 1 2 d DS T P . .
F7 F 0.9981(9) 0.9429(2) 0.5042(3) 0.365(5) Uani 1 1 d . . . . .
F8 F 0.9196(7) 0.9961(3) 0.4320(3) 0.371(4) Uani 1 1 d . . . . .
F9 F 1.1131(7) 0.9948(3) 0.4720(3) 0.354(4) Uani 1 1 d D . . . .
O1 O 0.1358(12) 0.8826(5) 0.3125(7) 0.109(4) Uani 0.5762(12) 1 d . . . B 1
O1A O 0.1327(15) 0.8848(5) 0.3043(8) 0.072(3) Uani 0.4238(12) 1 d . . . B 2
O2 O 0.7239(4) 0.7017(2) 0.1158(3) 0.0873(14) Uani 0.5762(12) 1 d . . . B 1
O2A O 0.6707(6) 0.7107(2) 0.1004(3) 0.0700(15) Uani 0.4238(12) 1 d . . . B 2
O3 O 0.2090(6) 0.6169(3) 0.5201(4) 0.0760(15) Uani 0.5762(12) 1 d . . . B 1
O3A O 0.1683(7) 0.6273(4) 0.5076(5) 0.0634(17) Uani 0.4238(12) 1 d . . . B 2
O4 O 0.0195(9) 0.7785(4) 0.0785(6) 0.110(3) Uani 0.5762(12) 1 d . . . B 1
O4A O -0.0146(10) 0.7653(4) 0.0852(7) 0.082(2) Uani 0.4238(12) 1 d . . . B 2
O5 O 0.9041(12) 0.5632(5) 0.5393(6) 0.059(2) Uani 0.5762(12) 1 d . . . B 1
O5A O 0.8926(18) 0.5657(6) 0.5523(8) 0.052(2) Uani 0.4238(12) 1 d . . . B 2
O6 O 0.0467(5) 0.5166(2) 0.2825(3) 0.0884(15) Uani 0.5762(12) 1 d . . . B 1
O6A O 0.0893(7) 0.5001(3) 0.2910(3) 0.0673(15) Uani 0.4238(12) 1 d . . . B 2
O7 O 0.8421(10) 0.8175(3) 0.3317(6) 0.082(2) Uani 0.5762(12) 1 d . . . B 1
O7A O 0.8210(15) 0.8324(4) 0.3354(7) 0.076(3) Uani 0.4238(12) 1 d . . . B 2
O8 O 0.7485(9) 0.4472(5) 0.3189(7) 0.083(3) Uani 0.5762(12) 1 d . . . B 1
O8A O 0.7843(11) 0.4518(8) 0.3256(9) 0.065(2) Uani 0.4238(12) 1 d . . . B 2
C1 C 0.6407(3) 0.75306(14) 0.18362(18) 0.0657(9) Uani 0.5762(12) 1 d . . . B 1
C1A C 0.1309(5) 0.8335(2) 0.3185(2) 0.0615(12) Uani 0.4238(12) 1 d . . . B 2
C2 C 0.6223(4) 0.72356(18) 0.1296(2) 0.0749(11) Uani 0.5762(12) 1 d . . . B 1
C2A C 0.1028(4) 0.79971(18) 0.2677(2) 0.0607(12) Uani 0.4238(12) 1 d . . . B 2
C3 C 0.5069(4) 0.71578(19) 0.0870(2) 0.0839(12) Uani 0.5762(12) 1 d . . . B 1
H3 H 0.498259 0.695137 0.050777 0.101 Uiso 0.5762(12) 1 calc R . . B 1
C3A C 0.0964(13) 0.7470(5) 0.2816(7) 0.057(3) Uani 0.4238(12) 1 d D . . B 2
C4 C 0.4104(4) 0.73815(18) 0.0990(2) 0.0810(12) Uani 0.5762(12) 1 d . . . B 1
H4 H 0.334922 0.733729 0.070413 0.097 Uiso 0.5762(12) 1 calc R . . B 1
C4A C 0.0654(9) 0.7100(5) 0.2341(5) 0.061(3) Uani 0.4238(12) 1 d D . . B 2
H4A H 0.041242 0.719905 0.190947 0.073 Uiso 0.4238(12) 1 calc R . . B 2
C5 C 0.4227(11) 0.7683(3) 0.1546(4) 0.068(2) Uani 0.5762(12) 1 d . . . B 1
C5A C 0.0700(10) 0.6577(5) 0.2499(6) 0.059(2) Uani 0.4238(12) 1 d D . . B 2
C6 C 0.3219(10) 0.7901(6) 0.1710(9) 0.095(5) Uani 0.5762(12) 1 d . . . B 1
H6 H 0.245621 0.787061 0.142842 0.114 Uiso 0.5762(12) 1 calc R . . B 1
C6A C 0.0418(5) 0.6199(2) 0.1986(2) 0.0663(13) Uani 0.4238(12) 1 d . . . B 2
H6A H 0.018927 0.630561 0.155775 0.080 Uiso 0.4238(12) 1 calc R . . B 2
C7 C 0.3362(19) 0.8146(5) 0.2257(9) 0.075(4) Uani 0.5762(12) 1 d . . . B 1
C7A C 0.0483(5) 0.56909(19) 0.2125(3) 0.0685(13) Uani 0.4238(12) 1 d . . . B 2
H7A H 0.030971 0.545171 0.179258 0.082 Uiso 0.4238(12) 1 calc R . . B 2
C8 C 0.2171(4) 0.83546(16) 0.2420(2) 0.0799(12) Uani 0.5762(12) 1 d . . . B 1
C8A C 0.0817(4) 0.5525(2) 0.2777(2) 0.0570(11) Uani 0.4238(12) 1 d . . . B 2
C9 C 0.2349(5) 0.86486(18) 0.2975(3) 0.0864(13) Uani 0.5762(12) 1 d . . . B 1
C9A C 0.1091(4) 0.58532(17) 0.3287(2) 0.0547(11) Uani 0.4238(12) 1 d . . . B 2
C10 C 0.3505(5) 0.87386(18) 0.3385(3) 0.0925(13) Uani 0.5762(12) 1 d . . . B 1
H10 H 0.358530 0.892833 0.376054 0.111 Uiso 0.5762(12) 1 calc R . . B 1
C10A C 0.1063(10) 0.6391(5) 0.3137(6) 0.054(2) Uani 0.4238(12) 1 d D . . B 2
C11 C 0.4507(5) 0.85515(18) 0.3238(3) 0.0858(13) Uani 0.5762(12) 1 d . . . B 1
H11 H 0.526490 0.861228 0.351240 0.103 Uiso 0.5762(12) 1 calc R . . B 1
C11A C 0.1281(14) 0.6763(4) 0.3614(5) 0.048(3) Uani 0.4238(12) 1 d D . . B 2
H11A H 0.145581 0.666476 0.404579 0.058 Uiso 0.4238(12) 1 calc R . . B 2
C12 C 0.4386(10) 0.8255(8) 0.2646(12) 0.068(3) Uani 0.5762(12) 1 d . . . B 1
C12A C 0.1242(15) 0.7282(5) 0.3457(7) 0.057(3) Uani 0.4238(12) 1 d D . . B 2
C13 C 0.5471(14) 0.8071(4) 0.2521(5) 0.069(2) Uani 0.5762(12) 1 d . . . B 1
H13 H 0.621966 0.815342 0.279209 0.082 Uiso 0.5762(12) 1 calc R . . B 1
C13A C 0.1555(5) 0.7664(2) 0.3961(3) 0.0690(13) Uani 0.4238(12) 1 d . . . B 2
H13A H 0.174600 0.755715 0.438906 0.083 Uiso 0.4238(12) 1 calc R . . B 2
C14 C 0.5373(10) 0.7774(4) 0.1995(5) 0.067(3) Uani 0.5762(12) 1 d . . . B 1
C14A C 0.1582(5) 0.8174(2) 0.3832(3) 0.0718(14) Uani 0.4238(12) 1 d . . . B 2
H14A H 0.177664 0.841065 0.416627 0.086 Uiso 0.4238(12) 1 calc R . . B 2
C15 C 0.7055(5) 0.6594(2) 0.0735(2) 0.1001(15) Uani 0.5762(12) 1 d . . . B 1
H15A H 0.674285 0.671050 0.029861 0.150 Uiso 0.5762(12) 1 calc GR . . B 1
H15B H 0.649092 0.636274 0.084455 0.150 Uiso 0.5762(12) 1 calc GR . . B 1
H15C H 0.780637 0.642079 0.077321 0.150 Uiso 0.5762(12) 1 calc GR . . B 1
C15A C 0.1605(15) 0.9203(4) 0.3594(5) 0.094(5) Uani 0.4238(12) 1 d . . . B 2
H15D H 0.101445 0.916626 0.383491 0.142 Uiso 0.4238(12) 1 calc GR . . B 2
H15E H 0.159495 0.954754 0.343846 0.142 Uiso 0.4238(12) 1 calc GR . . B 2
H15F H 0.238857 0.912587 0.386769 0.142 Uiso 0.4238(12) 1 calc GR . . B 2
C16 C 0.1510(13) 0.9161(6) 0.3650(8) 0.163(6) Uani 0.5762(12) 1 d . . . B 1
H16A H 0.177967 0.948760 0.353601 0.245 Uiso 0.5762(12) 1 calc GR . . B 1
H16B H 0.209825 0.902391 0.401393 0.245 Uiso 0.5762(12) 1 calc GR . . B 1
H16C H 0.075751 0.920270 0.375857 0.245 Uiso 0.5762(12) 1 calc GR . . B 1
C16A C 0.0741(8) 0.4651(2) 0.2403(3) 0.093(2) Uani 0.4238(12) 1 d . . . B 2
H16D H 0.125025 0.474511 0.213109 0.139 Uiso 0.4238(12) 1 calc GR . . B 2
H16E H -0.008422 0.465360 0.215475 0.139 Uiso 0.4238(12) 1 calc GR . . B 2
H16F H 0.095212 0.431467 0.257457 0.139 Uiso 0.4238(12) 1 calc GR . . B 2
C17 C 0.0863(2) 0.82022(10) 0.19994(13) 0.0804(7) Uani 1 1 d . . . . .
H17C H 0.001690 0.817374 0.177483 0.097 Uiso 0.4238(12) 1 calc R . . B 2
H17D H 0.106052 0.856373 0.203134 0.097 Uiso 0.4238(12) 1 calc R . . B 2
H17A H 0.027313 0.834306 0.220288 0.097 Uiso 0.5762(12) 1 calc R . . B 1
H17B H 0.073089 0.835931 0.157689 0.097 Uiso 0.5762(12) 1 calc R . . B 1
C18 C 0.0657(4) 0.76562(17) 0.1915(3) 0.0849(13) Uani 0.5762(12) 1 d . . . B 1
C18A C 0.1579(4) 0.79538(18) 0.1588(2) 0.0621(12) Uani 0.4238(12) 1 d . . . B 2
C19 C 0.0278(5) 0.7452(2) 0.1318(3) 0.0943(15) Uani 0.5762(12) 1 d . . . B 1
C19A C 0.1097(6) 0.7702(2) 0.1016(3) 0.0695(14) Uani 0.4238(12) 1 d . . . B 2
C20 C 0.0001(5) 0.6919(3) 0.1216(3) 0.1098(18) Uani 0.5762(12) 1 d . . . B 1
H20 H -0.027719 0.679191 0.079904 0.132 Uiso 0.5762(12) 1 calc R . . B 1
C20A C 0.1814(5) 0.7481(2) 0.0645(3) 0.0750(14) Uani 0.4238(12) 1 d . . . B 2
H20A H 0.145336 0.732852 0.025102 0.090 Uiso 0.4238(12) 1 calc R . . B 2
C21 C 0.0147(4) 0.6600(2) 0.1731(3) 0.0929(14) Uani 0.5762(12) 1 d . . . B 1
H21 H -0.002968 0.625420 0.166347 0.112 Uiso 0.5762(12) 1 calc R . . B 1
C21A C 0.3025(5) 0.7493(2) 0.0863(2) 0.0712(14) Uani 0.4238(12) 1 d . . . B 2
H21A H 0.348000 0.734061 0.061339 0.085 Uiso 0.4238(12) 1 calc R . . B 2
C22 C 0.0558(7) 0.6785(5) 0.2357(5) 0.081(3) Uani 0.5762(12) 1 d . . . B 1
C22A C 0.3650(12) 0.7732(4) 0.1470(7) 0.060(3) Uani 0.4238(12) 1 d . . . B 2
C23 C 0.0777(9) 0.6442(4) 0.2900(7) 0.077(3) Uani 0.5762(12) 1 d . . . B 1
H23 H 0.061541 0.609577 0.282322 0.093 Uiso 0.5762(12) 1 calc R . . B 1
C23A C 0.4908(13) 0.7711(3) 0.1728(5) 0.055(3) Uani 0.4238(12) 1 d . . . B 2
H23A H 0.538000 0.753905 0.150319 0.066 Uiso 0.4238(12) 1 calc R . . B 2
C24 C 0.1200(12) 0.6598(5) 0.3506(7) 0.075(3) Uani 0.5762(12) 1 d . . . B 1
C24A C 0.5436(12) 0.7935(4) 0.2295(6) 0.056(3) Uani 0.4238(12) 1 d . . . B 2
C25 C 0.1504(3) 0.62781(14) 0.4074(2) 0.0703(10) Uani 0.5762(12) 1 d . . . B 1
C25A C 0.6717(4) 0.78943(17) 0.2551(2) 0.0598(12) Uani 0.4238(12) 1 d . . . B 2
C26 C 0.1834(4) 0.64877(16) 0.4677(3) 0.0752(11) Uani 0.5762(12) 1 d . . . B 1
C26A C 0.7216(5) 0.81607(18) 0.3119(2) 0.0606(12) Uani 0.4238(12) 1 d . . . B 2
C27 C 0.1965(5) 0.70296(16) 0.4774(2) 0.0875(13) Uani 0.5762(12) 1 d . . . B 1
H27 H 0.222210 0.716150 0.519054 0.105 Uiso 0.5762(12) 1 calc R . . B 1
C27A C 0.6505(5) 0.84259(19) 0.3458(3) 0.0718(14) Uani 0.4238(12) 1 d . . . B 2
H27A H 0.687063 0.858596 0.384684 0.086 Uiso 0.4238(12) 1 calc R . . B 2
C28 C 0.1715(5) 0.73486(19) 0.4261(3) 0.0931(14) Uani 0.5762(12) 1 d . . . B 1
H28 H 0.178047 0.769979 0.433096 0.112 Uiso 0.5762(12) 1 calc R . . B 1
C28A C 0.5286(6) 0.8450(2) 0.3221(3) 0.0699(14) Uani 0.4238(12) 1 d . . . B 2
H28A H 0.481649 0.862428 0.344483 0.084 Uiso 0.4238(12) 1 calc R . . B 2
C29 C 0.1369(13) 0.7170(6) 0.3643(6) 0.070(3) Uani 0.5762(12) 1 d . . . B 1
C29A C 0.4759(15) 0.8208(9) 0.2639(14) 0.059(3) Uani 0.4238(12) 1 d . . . B 2
C30 C 0.1113(11) 0.7477(5) 0.3101(7) 0.079(3) Uani 0.5762(12) 1 d . . . B 1
H30 H 0.117665 0.782765 0.317422 0.095 Uiso 0.5762(12) 1 calc R . . B 1
C30A C 0.332(2) 0.8257(6) 0.2363(9) 0.056(3) Uani 0.4238(12) 1 d . . . B 2
H30A H 0.283456 0.844831 0.256200 0.067 Uiso 0.4238(12) 1 calc R . . B 2
C31 C 0.0779(9) 0.7326(4) 0.2473(7) 0.079(3) Uani 0.5762(12) 1 d . . . B 1
C31A C 0.2855(11) 0.7969(7) 0.1763(7) 0.058(3) Uani 0.4238(12) 1 d . . . B 2
C32 C 0.2750(7) 0.6379(2) 0.5809(3) 0.1097(18) Uani 0.5762(12) 1 d . . . B 1
H32A H 0.345710 0.654938 0.575608 0.165 Uiso 0.5762(12) 1 calc GR . . B 1
H32B H 0.298248 0.610743 0.611855 0.165 Uiso 0.5762(12) 1 calc GR . . B 1
H32C H 0.225284 0.661876 0.595945 0.165 Uiso 0.5762(12) 1 calc GR . . B 1
C32A C 0.9010(7) 0.8390(4) 0.3930(4) 0.100(2) Uani 0.4238(12) 1 d . . . B 2
H32D H 0.980951 0.833494 0.388577 0.150 Uiso 0.4238(12) 1 calc GR . . B 2
H32E H 0.884582 0.814996 0.423524 0.150 Uiso 0.4238(12) 1 calc GR . . B 2
H32F H 0.894503 0.873213 0.408054 0.150 Uiso 0.4238(12) 1 calc GR . . B 2
C33 C 0.0224(10) 0.7578(4) 0.0190(4) 0.162(3) Uani 0.5762(12) 1 d . . . B 1
H33A H 0.018558 0.784886 -0.011716 0.244 Uiso 0.5762(12) 1 calc GR . . B 1
H33B H -0.045035 0.735300 0.004040 0.244 Uiso 0.5762(12) 1 calc GR . . B 1
H33C H 0.095834 0.738944 0.023722 0.244 Uiso 0.5762(12) 1 calc GR . . B 1
C33A C -0.0676(6) 0.7329(4) 0.0341(4) 0.117(3) Uani 0.4238(12) 1 d . . . B 2
H33D H -0.058007 0.747052 -0.005511 0.176 Uiso 0.4238(12) 1 calc GR . . B 2
H33E H -0.151800 0.729303 0.031538 0.176 Uiso 0.4238(12) 1 calc GR . . B 2
H33F H -0.029620 0.699904 0.041189 0.176 Uiso 0.4238(12) 1 calc GR . . B 2
C34 C 0.13611(18) 0.56824(8) 0.39850(11) 0.0638(5) Uani 1 1 d . . . . .
H34C H 0.121986 0.531660 0.398797 0.077 Uiso 0.4238(12) 1 calc R . . B 2
H34D H 0.078141 0.584527 0.417787 0.077 Uiso 0.4238(12) 1 calc R . . B 2
H34A H 0.148626 0.553022 0.440988 0.077 Uiso 0.5762(12) 1 calc R . . B 1
H34B H 0.053478 0.561262 0.375061 0.077 Uiso 0.5762(12) 1 calc R . . B 1
C35 C 0.2165(3) 0.54141(13) 0.3645(2) 0.0675(10) Uani 0.5762(12) 1 d . . . B 1
C35A C 0.7002(5) 0.6798(2) 0.1543(3) 0.0642(12) Uani 0.4238(12) 1 d . . . B 2
C36 C 0.1700(5) 0.51432(18) 0.3100(3) 0.0795(13) Uani 0.5762(12) 1 d . . . B 1
C36A C 0.6939(5) 0.6263(2) 0.1469(3) 0.0708(13) Uani 0.4238(12) 1 d . . . B 2
H36A H 0.667624 0.612013 0.105864 0.085 Uiso 0.4238(12) 1 calc R . . B 2
C37 C 0.2411(4) 0.48340(16) 0.2808(2) 0.0818(12) Uani 0.5762(12) 1 d . . . B 1
H37 H 0.204773 0.464689 0.243965 0.098 Uiso 0.5762(12) 1 calc R . . B 1
C37A C 0.7260(5) 0.5954(2) 0.1995(3) 0.0679(13) Uani 0.4238(12) 1 d . . . B 2
H37A H 0.723259 0.560128 0.193740 0.081 Uiso 0.4238(12) 1 calc R . . B 2
C38 C 0.3602(4) 0.48061(16) 0.3053(2) 0.0781(11) Uani 0.5762(12) 1 d . . . B 1
H38 H 0.406297 0.460207 0.285443 0.094 Uiso 0.5762(12) 1 calc R . . B 1
C38A C 0.7643(11) 0.6158(4) 0.2639(7) 0.048(2) Uani 0.4238(12) 1 d . . . B 2
C39 C 0.4167(9) 0.5088(3) 0.3618(4) 0.0616(19) Uani 0.5762(12) 1 d . . . B 1
C39A C 0.7906(10) 0.5863(4) 0.3182(6) 0.046(2) Uani 0.4238(12) 1 d . . . B 2
H39A H 0.788470 0.551050 0.312530 0.055 Uiso 0.4238(12) 1 calc R . . B 2
C40 C 0.5446(9) 0.5080(2) 0.3882(5) 0.0557(18) Uani 0.5762(12) 1 d . . . B 1
H40 H 0.591324 0.487710 0.368544 0.067 Uiso 0.5762(12) 1 calc R . . B 1
C40A C 0.8195(14) 0.6038(6) 0.3793(7) 0.052(3) Uani 0.4238(12) 1 d . . . B 2
C41 C 0.6011(7) 0.5367(3) 0.4425(5) 0.0508(18) Uani 0.5762(12) 1 d . . . B 1
C41A C 0.8394(4) 0.57241(15) 0.4364(2) 0.0510(10) Uani 0.4238(12) 1 d . . . B 2
C42 C 0.7296(3) 0.53799(11) 0.46412(16) 0.0517(7) Uani 0.5762(12) 1 d . . . B 1
C42A C 0.8779(4) 0.59511(16) 0.4957(2) 0.0518(10) Uani 0.4238(12) 1 d . . . B 2
C43 C 0.7783(3) 0.56346(12) 0.52067(17) 0.0571(8) Uani 0.5762(12) 1 d . . . B 1
C43A C 0.8944(4) 0.64962(17) 0.5022(2) 0.0596(11) Uani 0.4238(12) 1 d . . . B 2
H43A H 0.921247 0.664040 0.543050 0.071 Uiso 0.4238(12) 1 calc R . . B 2
C44 C 0.7050(3) 0.58912(14) 0.55464(18) 0.0641(9) Uani 0.5762(12) 1 d . . . B 1
H44 H 0.740503 0.605880 0.593150 0.077 Uiso 0.5762(12) 1 calc R . . B 1
C44A C 0.8712(4) 0.6800(2) 0.4496(3) 0.0633(12) Uani 0.4238(12) 1 d . . . B 2
H44A H 0.878821 0.715313 0.454488 0.076 Uiso 0.4238(12) 1 calc R . . B 2
C45 C 0.5841(4) 0.58940(14) 0.53147(19) 0.0673(9) Uani 0.5762(12) 1 d . . . B 1
H45 H 0.538253 0.607146 0.554188 0.081 Uiso 0.5762(12) 1 calc R . . B 1
C45A C 0.8356(14) 0.6585(5) 0.3872(8) 0.045(3) Uani 0.4238(12) 1 d . . . B 2
C46 C 0.5234(9) 0.5633(2) 0.4729(4) 0.0465(15) Uani 0.5762(12) 1 d . . . B 1
C46A C 0.8109(15) 0.6890(6) 0.3329(7) 0.048(3) Uani 0.4238(12) 1 d . . . B 2
H46A H 0.823509 0.724060 0.338552 0.058 Uiso 0.4238(12) 1 calc R . . B 2
C47 C 0.4003(8) 0.5631(5) 0.4483(6) 0.056(2) Uani 0.5762(12) 1 d . . . B 1
H47 H 0.353920 0.580499 0.471049 0.067 Uiso 0.5762(12) 1 calc R . . B 1
C47A C 0.7656(13) 0.6696(7) 0.2662(10) 0.057(3) Uani 0.4238(12) 1 d . . . B 2
C48 C 0.3433(8) 0.5394(3) 0.3934(5) 0.0627(18) Uani 0.5762(12) 1 d . . . B 1
C48A C 0.7364(4) 0.70355(18) 0.2133(2) 0.0582(11) Uani 0.4238(12) 1 d . . . B 2
C49 C 0.9572(9) 0.5896(4) 0.6008(6) 0.098(4) Uani 0.5762(12) 1 d . . . B 1
H49A H 1.039837 0.597745 0.603647 0.147 Uiso 0.5762(12) 1 calc GR . . B 1
H49B H 0.953119 0.567766 0.636154 0.147 Uiso 0.5762(12) 1 calc GR . . B 1
H49C H 0.913433 0.620599 0.602754 0.147 Uiso 0.5762(12) 1 calc GR . . B 1
C49A C 0.9457(17) 0.5870(5) 0.6090(8) 0.103(6) Uani 0.4238(12) 1 d . . . B 2
H49D H 0.913231 0.572512 0.642000 0.154 Uiso 0.4238(12) 1 calc GR . . B 2
H49E H 0.931237 0.623267 0.606685 0.154 Uiso 0.4238(12) 1 calc GR . . B 2
H49F H 1.030738 0.580741 0.619197 0.154 Uiso 0.4238(12) 1 calc GR . . B 2
C50 C -0.0002(5) 0.5022(3) 0.2171(4) 0.127(2) Uani 0.5762(12) 1 d . . . B 1
H50A H 0.050010 0.515781 0.191676 0.190 Uiso 0.5762(12) 1 calc GR . . B 1
H50B H -0.080343 0.515479 0.201473 0.190 Uiso 0.5762(12) 1 calc GR . . B 1
H50C H -0.002140 0.465558 0.213855 0.190 Uiso 0.5762(12) 1 calc GR . . B 1
C50A C 0.6017(7) 0.6885(3) 0.0413(3) 0.098(2) Uani 0.4238(12) 1 d . . . B 2
H50D H 0.570157 0.715109 0.010748 0.147 Uiso 0.4238(12) 1 calc GR . . B 2
H50E H 0.536422 0.669011 0.049422 0.147 Uiso 0.4238(12) 1 calc GR . . B 2
H50F H 0.652331 0.666363 0.024041 0.147 Uiso 0.4238(12) 1 calc GR . . B 2
C51 C 0.81361(17) 0.51427(7) 0.42828(9) 0.0548(5) Uani 1 1 d . . . . .
H51C H 0.871359 0.499423 0.407645 0.066 Uiso 0.4238(12) 1 calc R . . B 2
H51D H 0.828289 0.499231 0.470970 0.066 Uiso 0.4238(12) 1 calc R . . B 2
H51A H 0.805592 0.477355 0.429269 0.066 Uiso 0.5762(12) 1 calc R . . B 1
H51B H 0.895810 0.522739 0.451019 0.066 Uiso 0.5762(12) 1 calc R . . B 1
C52 C 0.7914(3) 0.53151(13) 0.35705(16) 0.0557(8) Uani 0.5762(12) 1 d . . . B 1
C52A C 0.6930(4) 0.49912(15) 0.3913(2) 0.0492(10) Uani 0.4238(12) 1 d . . . B 2
C53 C 0.7631(4) 0.49821(15) 0.30645(19) 0.0698(10) Uani 0.5762(12) 1 d . . . B 1
C53A C 0.6788(4) 0.46682(18) 0.3389(2) 0.0541(10) Uani 0.4238(12) 1 d . . . B 2
C54 C 0.7458(5) 0.51457(18) 0.2414(2) 0.0891(13) Uani 0.5762(12) 1 d . . . B 1
H54 H 0.728941 0.490656 0.208141 0.107 Uiso 0.5762(12) 1 calc R . . B 1
C54A C 0.5636(4) 0.44977(18) 0.3019(2) 0.0616(12) Uani 0.4238(12) 1 d . . . B 2
H54A H 0.557821 0.426919 0.267988 0.074 Uiso 0.4238(12) 1 calc R . . B 2
C55 C 0.7539(5) 0.56501(19) 0.2277(2) 0.0878(13) Uani 0.5762(12) 1 d . . . B 1
H55 H 0.743667 0.576097 0.185393 0.105 Uiso 0.5762(12) 1 calc R . . B 1
C55A C 0.4618(4) 0.46707(17) 0.3165(2) 0.0586(11) Uani 0.4238(12) 1 d . . . B 2
H55A H 0.386670 0.456030 0.292330 0.070 Uiso 0.4238(12) 1 calc R . . B 2
C56 C 0.7781(8) 0.5999(4) 0.2793(5) 0.060(2) Uani 0.5762(12) 1 d . . . B 1
C56A C 0.4703(13) 0.5025(3) 0.3693(4) 0.0437(18) Uani 0.4238(12) 1 d . . . B 2
C57 C 0.7794(12) 0.6526(6) 0.2654(8) 0.075(4) Uani 0.5762(12) 1 d . . . B 1
H57 H 0.768022 0.661776 0.222361 0.090 Uiso 0.5762(12) 1 calc R . . B 1
C57A C 0.3639(8) 0.5228(4) 0.3811(5) 0.0452(18) Uani 0.4238(12) 1 d . . . B 2
H57A H 0.290038 0.512581 0.354621 0.054 Uiso 0.4238(12) 1 calc R . . B 2
C58 C 0.7961(12) 0.6921(5) 0.3101(5) 0.057(2) Uani 0.5762(12) 1 d . . . B 1
C58A C 0.3648(16) 0.5570(6) 0.4299(6) 0.050(2) Uani 0.4238(12) 1 d . . . B 2
C59 C 0.7948(3) 0.74533(14) 0.29674(18) 0.0613(9) Uani 0.5762(12) 1 d . . . B 1
C59A C 0.2613(4) 0.57866(15) 0.4421(2) 0.0485(9) Uani 0.4238(12) 1 d . . . B 2
C60 C 0.8240(3) 0.77845(17) 0.34694(19) 0.0669(10) Uani 0.5762(12) 1 d . . . B 1
C60A C 0.2749(5) 0.60826(17) 0.4964(2) 0.0532(10) Uani 0.4238(12) 1 d . . . B 2
C61 C 0.8519(4) 0.76223(15) 0.41261(19) 0.0712(10) Uani 0.5762(12) 1 d . . . B 1
H61 H 0.868073 0.786181 0.445832 0.085 Uiso 0.5762(12) 1 calc R . . B 1
C61A C 0.3881(4) 0.61966(16) 0.5377(2) 0.0550(10) Uani 0.4238(12) 1 d . . . B 2
H61A H 0.393104 0.640543 0.573361 0.066 Uiso 0.4238(12) 1 calc R . . B 2
C62 C 0.8546(4) 0.71206(16) 0.4260(2) 0.0665(10) Uani 0.5762(12) 1 d . . . B 1
H62 H 0.875289 0.701354 0.468796 0.080 Uiso 0.5762(12) 1 calc R . . B 1
C62A C 0.4894(4) 0.60089(17) 0.5264(2) 0.0539(10) Uani 0.4238(12) 1 d . . . B 2
H62A H 0.564446 0.608917 0.553437 0.065 Uiso 0.4238(12) 1 calc R . . B 2
C63 C 0.8261(11) 0.6746(5) 0.3753(6) 0.054(2) Uani 0.5762(12) 1 d . . . B 1
C63A C 0.4790(12) 0.5691(4) 0.4733(6) 0.049(2) Uani 0.4238(12) 1 d . . . B 2
C64 C 0.8303(9) 0.6217(4) 0.3908(6) 0.051(2) Uani 0.5762(12) 1 d . . . B 1
H64 H 0.853324 0.612233 0.434043 0.061 Uiso 0.5762(12) 1 calc R . . B 1
C64A C 0.5841(11) 0.5494(5) 0.4623(6) 0.051(3) Uani 0.4238(12) 1 d . . . B 2
H64A H 0.656671 0.557669 0.491572 0.061 Uiso 0.4238(12) 1 calc R . . B 2
C65 C 0.8017(9) 0.5832(4) 0.3442(5) 0.0556(16) Uani 0.5762(12) 1 d . . . B 1
C65A C 0.5877(9) 0.5177(4) 0.4094(5) 0.047(2) Uani 0.4238(12) 1 d . . . B 2
C66 C 0.8521(8) 0.8665(2) 0.3856(3) 0.107(2) Uani 0.5762(12) 1 d . . . B 1
H66A H 0.846789 0.898622 0.363342 0.161 Uiso 0.5762(12) 1 calc GR . . B 1
H66B H 0.927656 0.864502 0.417772 0.161 Uiso 0.5762(12) 1 calc GR . . B 1
H66C H 0.787370 0.863931 0.406118 0.161 Uiso 0.5762(12) 1 calc GR . . B 1
C66A C 0.7761(7) 0.4231(5) 0.2688(6) 0.086(3) Uani 0.4238(12) 1 d . . . B 2
H66D H 0.727298 0.441204 0.232366 0.129 Uiso 0.4238(12) 1 calc GR . . B 2
H66E H 0.740179 0.390463 0.272581 0.129 Uiso 0.4238(12) 1 calc GR . . B 2
H66F H 0.855193 0.418070 0.262907 0.129 Uiso 0.4238(12) 1 calc GR . . B 2
C67 C 0.7141(11) 0.4125(3) 0.2668(5) 0.151(5) Uani 0.5762(12) 1 d . . . B 1
H67A H 0.640732 0.423967 0.237551 0.227 Uiso 0.5762(12) 1 calc GR . . B 1
H67B H 0.701855 0.379194 0.283030 0.227 Uiso 0.5762(12) 1 calc GR . . B 1
H67C H 0.776383 0.410617 0.244586 0.227 Uiso 0.5762(12) 1 calc GR . . B 1
C67A C 0.1787(6) 0.6634(2) 0.5587(3) 0.0771(15) Uani 0.4238(12) 1 d . . . B 2
H67D H 0.226719 0.691845 0.551979 0.116 Uiso 0.4238(12) 1 calc GR . . B 2
H67E H 0.216261 0.647284 0.599154 0.116 Uiso 0.4238(12) 1 calc GR . . B 2
H67F H 0.100003 0.675224 0.559284 0.116 Uiso 0.4238(12) 1 calc GR . . B 2
C68 C 0.7594(2) 0.76230(8) 0.22354(11) 0.0680(6) Uani 1 1 d . . . . .
H68A H 0.773824 0.798827 0.222596 0.082 Uiso 0.5762(12) 1 calc R . . B 1
H68B H 0.815281 0.745817 0.203021 0.082 Uiso 0.5762(12) 1 calc R . . B 1
H68C H 0.840602 0.767431 0.250252 0.082 Uiso 0.4238(12) 1 calc R . . B 2
H68D H 0.754225 0.778085 0.181975 0.082 Uiso 0.4238(12) 1 calc R . . B 2
N0AA N 0.4481(2) 0.66827(12) 0.31468(18) 0.1231(11) Uani 1 1 d . . . . .
C69 C 0.3636(3) 0.68173(16) 0.2615(3) 0.1220(13) Uani 1 1 d . . . . .
H69 H 0.322612 0.712345 0.261930 0.146 Uiso 1 1 calc R . . . .
C70 C 0.3352(3) 0.65338(18) 0.2078(2) 0.1245(13) Uani 1 1 d . . . . .
H70 H 0.275435 0.663477 0.171733 0.149 Uiso 1 1 calc R . . . .
C71 C 0.3984(3) 0.60854(15) 0.2083(2) 0.1131(10) Uani 1 1 d . . . . .
C72 C 0.4838(4) 0.59461(15) 0.2613(3) 0.1252(12) Uani 1 1 d . . . . .
H72 H 0.526216 0.564306 0.261406 0.150 Uiso 1 1 calc R . . . .
C73 C 0.5080(3) 0.62486(15) 0.3148(2) 0.1188(13) Uani 1 1 d . . . . .
H73 H 0.566723 0.615084 0.351527 0.143 Uiso 1 1 calc R . . . .
C74 C 0.3723(7) 0.5754(3) 0.1510(3) 0.207(3) Uani 1 1 d . . . . .
H74A H 0.302542 0.554959 0.150084 0.310 Uiso 1 1 calc GR . . . .
H74B H 0.439963 0.553417 0.152746 0.310 Uiso 1 1 calc GR . . . .
H74C H 0.357396 0.596110 0.112788 0.310 Uiso 1 1 calc GR . . . .
C75 C 0.4752(5) 0.70191(19) 0.3745(3) 0.1607(16) Uani 1 1 d . . . . .
H75A H 0.552581 0.717720 0.380003 0.241 Uiso 1 1 calc GR . . . .
H75B H 0.475756 0.681370 0.411669 0.241 Uiso 1 1 calc GR . . . .
H75C H 0.414556 0.727895 0.369587 0.241 Uiso 1 1 calc GR . . . .

loop_
_atom_site_aniso_label
_atom_site_aniso_U_11
_atom_site_aniso_U_22
_atom_site_aniso_U_33
_atom_site_aniso_U_23
_atom_site_aniso_U_13
_atom_site_aniso_U_12
P1 0.222(7) 0.190(6) 0.148(5) -0.003(5) 0.058(5) -0.023(5)
F1 0.253(13) 0.249(14) 0.207(13) 0.044(10) 0.103(10) -0.016(11)
F2 0.283(13) 0.224(12) 0.226(12) -0.016(10) 0.057(11) -0.065(11)
F3 0.206(12) 0.271(13) 0.246(13) -0.013(11) 0.097(11) -0.018(11)
F4 0.252(15) 0.218(14) 0.190(11) -0.024(11) 0.021(11) 0.026(12)
F5 0.282(15) 0.254(14) 0.194(11) 0.020(11) 0.049(11) 0.008(12)
F6 0.277(14) 0.238(13) 0.237(13) 0.006(11) 0.043(11) -0.040(12)
P1A 0.267(7) 0.221(7) 0.122(4) 0.028(4) 0.048(5) -0.027(6)
F1A 0.259(12) 0.214(13) 0.170(11) 0.029(10) 0.038(10) 0.006(11)
F2A 0.306(15) 0.278(14) 0.228(12) 0.036(11) 0.058(11) 0.003(12)
F3A 0.316(15) 0.274(13) 0.151(9) -0.022(9) 0.079(10) 0.016(12)
F4A 0.273(14) 0.224(13) 0.215(12) -0.037(12) 0.043(11) 0.008(12)
F5A 0.235(13) 0.255(14) 0.204(11) 0.016(10) 0.051(10) 0.001(11)
F6A 0.289(14) 0.238(12) 0.183(10) 0.048(9) 0.048(10) -0.009(12)
P2 0.406(6) 0.212(4) 0.148(2) -0.0196(19) 0.094(3) 0.082(3)
F7 0.666(14) 0.171(4) 0.245(5) 0.003(3) 0.094(6) 0.080(6)
F8 0.434(10) 0.335(7) 0.248(6) -0.045(5) -0.083(6) 0.090(6)
F9 0.449(10) 0.399(10) 0.261(6) -0.083(6) 0.177(6) 0.039(7)
O1 0.106(6) 0.097(7) 0.130(8) 0.018(5) 0.041(5) 0.042(4)
O1A 0.107(7) 0.041(4) 0.071(4) 0.007(3) 0.028(4) 0.000(4)
O2 0.088(3) 0.110(3) 0.066(3) 0.009(2) 0.024(3) 0.009(3)
O2A 0.081(4) 0.074(3) 0.057(3) 0.021(2) 0.021(3) 0.007(3)
O3 0.088(4) 0.056(3) 0.093(4) 0.006(2) 0.039(3) 0.001(2)
O3A 0.071(4) 0.062(4) 0.064(4) 0.007(3) 0.029(3) 0.016(2)
O4 0.120(8) 0.116(6) 0.088(4) 0.027(4) 0.018(5) 0.012(4)
O4A 0.062(4) 0.094(6) 0.083(5) 0.015(4) 0.010(3) 0.005(3)
O5 0.060(3) 0.067(3) 0.053(5) -0.011(3) 0.017(3) 0.0007(18)
O5A 0.076(5) 0.045(3) 0.039(5) -0.001(3) 0.022(3) 0.003(3)
O6 0.056(3) 0.084(4) 0.119(3) -0.023(3) 0.013(2) -0.009(2)
O6A 0.079(5) 0.050(3) 0.073(3) 0.003(2) 0.019(3) 0.004(3)
O7 0.077(3) 0.075(6) 0.087(3) -0.004(4) 0.007(2) -0.013(4)
O7A 0.107(7) 0.049(5) 0.068(4) 0.010(4) 0.018(3) -0.007(4)
O8 0.114(7) 0.051(3) 0.077(3) -0.015(2) 0.012(5) 0.008(5)
O8A 0.064(4) 0.066(5) 0.065(5) -0.017(3) 0.018(4) 0.004(3)
C1 0.071(2) 0.067(2) 0.059(2) 0.0191(18) 0.0159(18) 0.0002(17)
C1A 0.080(3) 0.042(3) 0.065(3) 0.003(2) 0.022(2) 0.004(2)
C2 0.082(3) 0.083(3) 0.064(3) 0.018(2) 0.026(2) 0.004(2)
C2A 0.059(2) 0.055(3) 0.070(3) 0.022(2) 0.020(2) 0.010(2)
C3 0.097(3) 0.100(3) 0.054(2) 0.006(2) 0.019(2) -0.002(2)
C3A 0.057(5) 0.052(6) 0.058(8) 0.018(7) 0.008(7) 0.006(4)
C4 0.078(3) 0.091(3) 0.069(3) 0.005(2) 0.010(2) -0.005(2)
C4A 0.064(4) 0.055(7) 0.061(5) 0.019(7) 0.011(3) 0.002(6)
C5 0.075(7) 0.066(3) 0.067(5) 0.020(3) 0.025(7) 0.011(7)
C5A 0.059(4) 0.054(6) 0.058(7) 0.019(4) 0.006(4) 0.003(4)
C6 0.052(8) 0.076(7) 0.140(11) 0.052(7) -0.005(6) 0.005(5)
C6A 0.078(3) 0.066(3) 0.053(3) 0.014(2) 0.013(2) -0.002(2)
C7 0.090(6) 0.045(6) 0.105(9) 0.003(5) 0.052(6) 0.019(5)
C7A 0.080(3) 0.057(3) 0.065(3) -0.003(2) 0.014(2) 0.000(2)
C8 0.079(3) 0.066(2) 0.095(3) 0.026(2) 0.024(2) 0.0146(19)
C8A 0.057(3) 0.049(3) 0.063(3) 0.002(2) 0.012(2) -0.001(2)
C9 0.092(3) 0.072(3) 0.099(3) 0.017(2) 0.029(3) 0.017(2)
C9A 0.050(2) 0.049(2) 0.063(3) 0.007(2) 0.0115(19) 0.0008(18)
C10 0.108(4) 0.076(3) 0.098(3) 0.001(2) 0.036(3) 0.012(2)
C10A 0.050(5) 0.052(4) 0.056(5) -0.002(5) 0.010(4) 0.007(4)
C11 0.093(4) 0.071(3) 0.092(3) 0.005(2) 0.020(3) 0.004(3)
C11A 0.054(3) 0.037(7) 0.053(3) 0.008(4) 0.014(3) 0.003(5)
C12 0.062(8) 0.062(4) 0.080(4) 0.020(3) 0.017(8) 0.006(6)
C12A 0.061(4) 0.063(9) 0.044(8) 0.021(4) 0.007(5) 0.017(5)
C13 0.068(5) 0.060(5) 0.072(7) 0.013(4) 0.009(5) -0.005(4)
C13A 0.091(4) 0.047(3) 0.069(3) 0.007(2) 0.021(3) 0.005(2)
C14 0.062(4) 0.066(5) 0.063(7) 0.021(5) -0.003(5) -0.012(4)
C14A 0.097(4) 0.057(3) 0.065(3) 0.010(2) 0.026(3) 0.007(2)
C15 0.109(4) 0.114(4) 0.082(3) -0.007(3) 0.034(3) 0.012(3)
C15A 0.177(13) 0.040(4) 0.062(4) 0.003(4) 0.024(5) 0.009(5)
C16 0.106(7) 0.129(10) 0.264(16) -0.036(10) 0.067(9) 0.012(6)
C16A 0.146(6) 0.053(3) 0.086(4) -0.004(3) 0.042(4) 0.002(3)
C17 0.0756(14) 0.0786(16) 0.0869(16) 0.0206(13) 0.0211(12) 0.0207(11)
C18 0.065(2) 0.077(3) 0.109(4) 0.020(3) 0.016(2) 0.0119(19)
C18A 0.073(3) 0.053(3) 0.059(3) 0.019(2) 0.015(2) 0.011(2)
C19 0.082(3) 0.103(4) 0.089(4) 0.018(3) 0.008(3) 0.014(3)
C19A 0.060(3) 0.078(4) 0.066(3) 0.014(3) 0.009(3) 0.009(3)
C20 0.081(3) 0.126(5) 0.106(4) -0.008(4) -0.006(3) 0.006(3)
C20A 0.074(3) 0.081(4) 0.063(3) 0.005(3) 0.006(3) 0.008(3)
C21 0.077(3) 0.099(4) 0.097(4) -0.002(3) 0.013(3) -0.008(2)
C21A 0.077(4) 0.079(3) 0.059(3) 0.007(3) 0.020(3) 0.008(3)
C22 0.058(3) 0.099(10) 0.084(6) 0.018(7) 0.014(3) 0.006(6)
C22A 0.057(7) 0.054(4) 0.074(5) 0.015(3) 0.024(6) 0.018(5)
C23 0.050(4) 0.063(4) 0.115(9) 0.008(6) 0.014(5) -0.003(3)
C23A 0.057(7) 0.050(4) 0.060(9) 0.008(5) 0.021(6) 0.005(6)
C24 0.061(4) 0.055(6) 0.113(8) 0.005(5) 0.032(5) 0.005(5)
C24A 0.060(4) 0.050(8) 0.050(9) 0.005(4) -0.002(8) -0.014(6)
C25 0.062(2) 0.055(2) 0.102(3) 0.010(2) 0.037(2) 0.0062(16)
C25A 0.061(3) 0.049(2) 0.069(3) 0.016(2) 0.018(2) -0.003(2)
C26 0.078(2) 0.058(2) 0.099(3) 0.009(2) 0.040(2) 0.0073(18)
C26A 0.059(3) 0.051(3) 0.066(3) 0.014(2) 0.006(2) -0.003(2)
C27 0.124(4) 0.057(2) 0.090(3) 0.004(2) 0.043(3) 0.015(2)
C27A 0.081(3) 0.056(3) 0.073(3) 0.003(2) 0.010(3) -0.005(2)
C28 0.121(4) 0.060(3) 0.106(4) 0.005(3) 0.044(3) 0.012(2)
C28A 0.075(4) 0.062(3) 0.074(4) 0.001(3) 0.021(3) -0.003(3)
C29 0.067(4) 0.072(7) 0.072(8) 0.015(5) 0.022(5) 0.016(4)
C29A 0.047(8) 0.055(7) 0.070(5) 0.012(5) 0.005(8) -0.002(7)
C30 0.071(5) 0.063(4) 0.103(10) 0.015(7) 0.020(8) 0.014(3)
C30A 0.087(7) 0.030(6) 0.062(5) 0.004(4) 0.037(4) 0.023(4)
C31 0.065(4) 0.071(7) 0.106(8) 0.001(6) 0.028(5) 0.004(5)
C31A 0.049(7) 0.051(5) 0.066(5) 0.018(4) 0.000(4) 0.000(5)
C32 0.162(6) 0.074(3) 0.102(4) 0.010(3) 0.050(4) -0.011(3)
C32A 0.086(5) 0.104(6) 0.093(5) -0.001(5) -0.007(4) -0.008(4)
C33 0.194(9) 0.155(7) 0.141(7) 0.033(6) 0.048(6) 0.014(6)
C33A 0.080(4) 0.162(8) 0.105(5) -0.056(5) 0.016(4) -0.026(5)
C34 0.0586(11) 0.0536(11) 0.0829(14) 0.0050(10) 0.0253(10) -0.0021(8)
C35 0.061(2) 0.0505(19) 0.095(3) -0.0012(19) 0.0258(19) -0.0053(15)
C35A 0.072(3) 0.068(3) 0.057(3) 0.020(3) 0.025(2) 0.011(2)
C36 0.055(2) 0.065(3) 0.117(4) -0.009(3) 0.020(2) -0.007(2)
C36A 0.087(3) 0.071(3) 0.058(3) -0.003(2) 0.024(2) 0.009(3)
C37 0.075(3) 0.070(3) 0.095(3) -0.020(2) 0.011(2) -0.0062(19)
C37A 0.089(3) 0.062(3) 0.057(3) 0.008(3) 0.027(3) 0.010(3)
C38 0.067(2) 0.066(2) 0.101(3) -0.019(2) 0.021(2) -0.0007(18)
C38A 0.071(4) 0.025(7) 0.055(5) 0.022(4) 0.026(4) 0.009(4)
C39 0.046(4) 0.053(4) 0.085(4) -0.009(3) 0.016(4) -0.005(3)
C39A 0.061(3) 0.035(3) 0.041(6) 0.026(6) 0.010(5) 0.011(2)
C40 0.046(5) 0.044(3) 0.078(5) -0.007(3) 0.019(3) 0.001(3)
C40A 0.056(4) 0.039(7) 0.063(9) 0.002(5) 0.018(5) -0.002(5)
C41 0.062(3) 0.038(4) 0.055(6) -0.002(3) 0.020(4) -0.001(3)
C41A 0.052(2) 0.039(2) 0.061(3) 0.0044(19) 0.0116(19) 0.0033(16)
C42 0.0551(17) 0.0415(16) 0.0599(19) 0.0063(14) 0.0178(15) 0.0047(13)
C42A 0.057(2) 0.044(2) 0.053(3) 0.007(2) 0.0109(19) -0.0001(18)
C43 0.062(2) 0.0448(17) 0.067(2) 0.0044(15) 0.0211(17) 0.0029(14)
C43A 0.072(3) 0.045(2) 0.057(3) 0.003(2) 0.009(2) -0.006(2)
C44 0.071(2) 0.063(2) 0.062(2) -0.0096(16) 0.0215(17) -0.0008(16)
C44A 0.067(3) 0.049(3) 0.070(3) -0.005(3) 0.010(2) -0.008(2)
C45 0.080(3) 0.057(2) 0.072(2) -0.0100(18) 0.032(2) -0.0006(18)
C45A 0.049(3) 0.042(9) 0.041(5) 0.015(5) 0.004(3) 0.012(5)
C46 0.048(5) 0.038(3) 0.064(3) -0.006(2) 0.033(4) 0.011(3)
C46A 0.050(4) 0.037(4) 0.052(8) 0.017(6) 0.004(7) 0.006(3)
C47 0.047(6) 0.050(4) 0.075(7) 0.003(4) 0.023(4) 0.005(4)
C47A 0.050(4) 0.057(8) 0.061(5) 0.027(6) 0.009(4) 0.005(4)
C48 0.065(4) 0.049(4) 0.081(5) -0.005(3) 0.033(3) 0.005(3)
C48A 0.055(2) 0.059(3) 0.065(3) 0.014(2) 0.023(2) 0.004(2)
C49 0.063(3) 0.120(8) 0.105(7) -0.052(6) 0.010(4) -0.001(4)
C49A 0.170(14) 0.050(6) 0.067(6) 0.012(5) -0.005(6) -0.018(6)
C50 0.065(3) 0.133(5) 0.165(6) -0.032(5) 0.000(3) 0.002(3)
C50A 0.132(6) 0.098(4) 0.053(3) 0.012(3) 0.006(3) -0.001(4)
C51 0.0622(11) 0.0409(9) 0.0627(11) 0.0039(8) 0.0186(9) 0.0075(8)
C52 0.0602(18) 0.0531(19) 0.0571(19) 0.0023(16) 0.0212(15) 0.0094(14)
C52A 0.054(2) 0.036(2) 0.057(2) 0.0028(18) 0.0123(19) -0.0008(16)
C53 0.089(3) 0.051(2) 0.071(2) -0.0020(18) 0.025(2) 0.0106(18)
C53A 0.063(3) 0.045(2) 0.056(3) -0.008(2) 0.018(2) 0.005(2)
C54 0.128(4) 0.072(3) 0.066(2) -0.010(2) 0.023(2) 0.012(2)
C54A 0.067(3) 0.051(3) 0.063(3) -0.012(2) 0.011(2) 0.003(2)
C55 0.127(4) 0.075(3) 0.064(3) 0.005(2) 0.030(2) 0.012(3)
C55A 0.065(3) 0.051(3) 0.057(3) -0.008(2) 0.012(2) -0.003(2)
C56 0.084(4) 0.038(6) 0.061(7) 0.013(4) 0.022(4) 0.009(4)
C56A 0.046(5) 0.040(3) 0.046(4) 0.000(2) 0.014(5) -0.001(5)
C57 0.076(4) 0.092(12) 0.057(3) 0.036(7) 0.020(3) 0.019(5)
C57A 0.041(5) 0.046(5) 0.048(4) 0.001(4) 0.011(3) -0.001(3)
C58 0.053(4) 0.063(3) 0.052(6) 0.024(5) 0.009(5) 0.006(3)
C58A 0.060(8) 0.045(5) 0.045(6) 0.004(5) 0.011(5) -0.001(5)
C59 0.065(2) 0.058(2) 0.062(2) 0.0170(17) 0.0184(16) 0.0018(15)
C59A 0.058(2) 0.039(2) 0.049(2) 0.0082(18) 0.0142(18) 0.0007(17)
C60 0.069(2) 0.051(2) 0.075(3) 0.016(2) 0.0095(18) -0.0058(17)
C60A 0.061(3) 0.042(2) 0.061(3) 0.008(2) 0.024(2) 0.0063(19)
C61 0.082(2) 0.061(2) 0.064(2) 0.0034(17) 0.0077(19) -0.0095(17)
C61A 0.071(3) 0.045(2) 0.051(2) -0.0010(19) 0.019(2) 0.0000(19)
C62 0.078(2) 0.053(2) 0.064(2) 0.0112(19) 0.0101(18) -0.0007(17)
C62A 0.055(3) 0.050(2) 0.056(3) -0.006(2) 0.014(2) -0.0013(19)
C63 0.053(3) 0.048(6) 0.055(7) 0.019(4) 0.006(4) 0.010(4)
C63A 0.052(7) 0.042(3) 0.065(4) 0.005(3) 0.037(6) 0.019(5)
C64 0.053(3) 0.051(7) 0.049(3) 0.010(5) 0.013(2) 0.004(5)
C64A 0.071(9) 0.042(6) 0.040(5) -0.001(3) 0.012(4) -0.009(5)
C65 0.063(3) 0.057(4) 0.049(6) 0.020(5) 0.018(4) 0.011(2)
C65A 0.042(5) 0.042(5) 0.054(6) 0.006(4) 0.008(4) -0.006(3)
C66 0.156(6) 0.053(3) 0.091(4) 0.004(3) -0.005(4) -0.009(3)
C66A 0.072(4) 0.105(8) 0.079(5) -0.039(5) 0.017(4) 0.013(4)
C67 0.262(13) 0.068(4) 0.106(5) -0.028(4) 0.016(9) 0.005(7)
C67A 0.087(4) 0.076(4) 0.077(4) -0.012(3) 0.036(3) 0.003(3)
C68 0.0754(13) 0.0636(13) 0.0696(13) 0.0216(10) 0.0270(11) 0.0011(10)
N0AA 0.0945(17) 0.112(2) 0.178(3) 0.055(2) 0.0637(19) 0.0151(16)
C69 0.093(2) 0.109(3) 0.168(4) 0.069(3) 0.040(2) 0.0371(19)
C70 0.099(2) 0.128(3) 0.146(3) 0.055(3) 0.030(2) 0.002(2)
C71 0.114(2) 0.101(2) 0.135(3) 0.030(2) 0.051(2) -0.006(2)
C72 0.125(3) 0.095(2) 0.170(4) 0.037(3) 0.066(3) 0.033(2)
C73 0.098(2) 0.109(3) 0.162(4) 0.063(3) 0.056(2) 0.0420(19)
C74 0.228(6) 0.197(6) 0.217(6) -0.005(5) 0.095(5) -0.055(5)
C75 0.177(4) 0.151(4) 0.169(4) -0.002(3) 0.072(3) 0.002(3)

loop_
_atom_type_symbol
_atom_type_description
_atom_type_scat_dispersion_real
_atom_type_scat_dispersion_imag
_atom_type_scat_source
C C 0.0181 0.0091 'International Tables Vol C Tables 4.2.6.8 and 6.1.1.4'
H H 0.0000 0.0000 'International Tables Vol C Tables 4.2.6.8 and 6.1.1.4'
F F 0.0727 0.0534 'International Tables Vol C Tables 4.2.6.8 and 6.1.1.4'
N N 0.0311 0.0180 'International Tables Vol C Tables 4.2.6.8 and 6.1.1.4'
O O 0.0492 0.0322 'International Tables Vol C Tables 4.2.6.8 and 6.1.1.4'
P P 0.2955 0.4335 'International Tables Vol C Tables 4.2.6.8 and 6.1.1.4'

loop_
_geom_angle_atom_site_label_1
_geom_angle_atom_site_label_2
_geom_angle_atom_site_label_3
_geom_angle
_geom_angle_site_symmetry_1
_geom_angle_site_symmetry_3
_geom_angle_publ_flag
F1 P1 F3 173.4(13) . . ?
F1 P1 F5 85.5(13) . . ?
F2 P1 F1 89.4(13) . . ?
F2 P1 F3 84.1(13) . . ?
F2 P1 F4 169.5(15) . . ?
F2 P1 F5 87.2(14) . . ?
F4 P1 F1 93.9(16) . . ?
F4 P1 F3 92.4(16) . . ?
F4 P1 F5 83.2(15) . . ?
F5 P1 F3 93.4(16) . . ?
F6 P1 F1 87.3(13) . . ?
F6 P1 F2 98.5(12) . . ?
F6 P1 F3 94.5(14) . . ?
F6 P1 F4 91.6(12) . . ?
F6 P1 F5 170.7(14) . . ?
F2A P1A F1A 106.6(13) . . ?
F2A P1A F4A 157.1(18) . . ?
F2A P1A F5A 86.4(12) . . ?
F2A P1A F6A 93.4(12) . . ?
F3A P1A F1A 177.4(14) . . ?
F3A P1A F2A 70.8(13) . . ?
F3A P1A F4A 86.4(14) . . ?
F3A P1A F5A 75.6(11) . . ?
F3A P1A F6A 95.2(13) . . ?
F4A P1A F1A 96.2(16) . . ?
F4A P1A F5A 85.3(15) . . ?
F4A P1A F6A 91.2(15) . . ?
F5A P1A F1A 104.7(11) . . ?
F5A P1A F6A 170.3(16) . . ?
F6A P1A F1A 84.7(14) . . ?
F7 P2 F7 180.0 3_776 . ?
F7 P2 F8 88.6(3) 3_776 3_776 ?
F7 P2 F8 91.4(3) . 3_776 ?
F7 P2 F8 88.6(3) . . ?
F7 P2 F8 91.4(3) 3_776 . ?
F7 P2 F9 87.9(4) 3_776 3_776 ?
F7 P2 F9 92.1(4) . 3_776 ?
F7 P2 F9 92.1(4) 3_776 . ?
F7 P2 F9 87.9(4) . . ?
F8 P2 F8 180.0 3_776 . ?
F8 P2 F9 89.2(4) . . ?
F8 P2 F9 89.2(4) 3_776 3_776 ?
F8 P2 F9 90.8(4) . 3_776 ?
F8 P2 F9 90.8(4) 3_776 . ?
F9 P2 F9 180.0 3_776 . ?
C9 O1 C16 118.0(12) . . ?
C1A O1A C15A 116.8(12) . . ?
C2 O2 C15 117.5(5) . . ?
C35A O2A C50A 117.6(6) . . ?
C26 O3 C32 117.7(6) . . ?
C60A O3A C67A 117.7(7) . . ?
C33 O4 C19 119.1(9) . . ?
C19A O4A C33A 117.9(10) . . ?
C43 O5 C49 114.3(9) . . ?
C49A O5A C42A 118.8(13) . . ?
C36 O6 C50 119.5(5) . . ?
C16A O6A C8A 119.6(6) . . ?
C60 O7 C66 118.4(9) . . ?
C26A O7A C32A 141.2(13) . . ?
C53 O8 C67 119.4(12) . . ?
C53A O8A C66A 117.7(9) . . ?
C2 C1 C14 119.2(5) . . ?
C2 C1 C68 121.1(4) . . ?
C68 C1 C14 119.6(5) . . ?
O1A C1A C14A 119.8(8) . . ?
C2A C1A O1A 117.7(8) . . ?
C2A C1A C14A 122.4(5) . . ?
O2 C2 C3 119.9(5) . . ?
C1 C2 O2 117.2(4) . . ?
C1 C2 C3 122.8(5) . . ?
C1A C2A C3A 118.2(7) . . ?
C1A C2A C17 118.6(4) . . ?
C3A C2A C17 123.1(7) . . ?
C4 C3 C2 120.0(5) . . ?
C4A C3A C2A 122.8(12) . . ?
C4A C3A C12A 115.1(13) . . ?
C12A C3A C2A 122.1(11) . . ?
C3 C4 C5 120.2(6) . . ?
C3A C4A C5A 120.9(10) . . ?
C4 C5 C6 121.9(12) . . ?
C4 C5 C14 122.2(11) . . ?
C6 C5 C14 115.9(11) . . ?
C4A C5A C6A 119.5(10) . . ?
C4A C5A C10A 123.6(12) . . ?
C10A C5A C6A 116.8(10) . . ?
C7 C6 C5 120.0(13) . . ?
C7A C6A C5A 120.7(6) . . ?
C6 C7 C8 116.7(16) . . ?
C12 C7 C6 124.7(16) . . ?
C12 C7 C8 118.5(13) . . ?
C6A C7A C8A 120.0(5) . . ?
C9 C8 C7 115.8(8) . . ?
C9 C8 C17 122.1(4) . . ?
C17 C8 C7 122.0(8) . . ?
O6A C8A C7A 119.2(5) . . ?
C9A C8A O6A 117.6(5) . . ?
C9A C8A C7A 123.2(5) . . ?
O1 C9 C8 116.8(7) . . ?
O1 C9 C10 121.0(8) . . ?
C8 C9 C10 122.1(5) . . ?
C8A C9A C10A 116.6(6) . . ?
C8A C9A C34 123.7(4) . . ?
C10A C9A C34 119.7(6) . . ?
C11 C10 C9 120.9(5) . . ?
C5A C10A C9A 122.5(10) . . ?
C11A C10A C5A 115.2(12) . . ?
C11A C10A C9A 122.0(10) . . ?
C10 C11 C12 119.7(6) . . ?
C10A C11A C12A 121.0(13) . . ?
C7 C12 C11 122.9(12) . . ?
C7 C12 C13 120(2) . . ?
C13 C12 C11 116.8(14) . . ?
C3A C12A C13A 115.8(11) . . ?
C11A C12A C3A 123.8(15) . . ?
C11A C12A C13A 120.3(12) . . ?
C14 C13 C12 117.6(18) . . ?
C14A C13A C12A 122.6(7) . . ?
C5 C14 C1 115.6(11) . . ?
C13 C14 C1 123.2(12) . . ?
C13 C14 C5 121.2(15) . . ?
C13A C14A C1A 118.8(5) . . ?
C18 C17 C8 114.6(3) . . ?
C18A C17 C2A 117.4(3) . . ?
C17 C18 C31 120.3(6) . . ?
C19 C18 C17 120.6(4) . . ?
C19 C18 C31 119.0(6) . . ?
C19A C18A C17 125.1(4) . . ?
C19A C18A C31A 113.5(8) . . ?
C31A C18A C17 121.4(7) . . ?
O4 C19 C20 120.4(7) . . ?
C18 C19 O4 117.4(7) . . ?
C18 C19 C20 122.2(5) . . ?
O4A C19A C20A 122.4(8) . . ?
C18A C19A O4A 114.9(8) . . ?
C18A C19A C20A 122.6(6) . . ?
C21 C20 C19 119.8(5) . . ?
C21A C20A C19A 120.0(5) . . ?
C20 C21 C22 120.7(8) . . ?
C20A C21A C22A 123.0(7) . . ?
C21 C22 C23 120.6(12) . . ?
C21 C22 C31 120.4(12) . . ?
C23 C22 C31 119.0(10) . . ?
C23A C22A C21A 123.6(10) . . ?
C31A C22A C21A 111.6(12) . . ?
C31A C22A C23A 124.8(14) . . ?
C24 C23 C22 122.9(10) . . ?
C24A C23A C22A 121.0(12) . . ?
C23 C24 C25 126.6(11) . . ?
C23 C24 C29 119.0(11) . . ?
C25 C24 C29 114.4(11) . . ?
C23A C24A C25A 119.4(13) . . ?
C23A C24A C29A 121.2(15) . . ?
C29A C24A C25A 119.5(15) . . ?
C24 C25 C34 118.4(7) . . ?
C26 C25 C24 121.0(6) . . ?
C26 C25 C34 120.5(4) . . ?
C24A C25A C68 126.5(6) . . ?
C26A C25A C24A 116.5(7) . . ?
C26A C25A C68 116.8(4) . . ?
O3 C26 C27 119.3(5) . . ?
C25 C26 O3 118.8(5) . . ?
C25 C26 C27 121.8(5) . . ?
O7A C26A C25A 132.5(8) . . ?
O7A C26A C27A 103.1(7) . . ?
C25A C26A C27A 122.3(5) . . ?
C28 C27 C26 119.9(5) . . ?
C28A C27A C26A 120.6(5) . . ?
C27 C28 C29 121.8(8) . . ?
C27A C28A C29A 118.7(8) . . ?
C28 C29 C24 120.9(10) . . ?
C28 C29 C30 124.3(16) . . ?
C30 C29 C24 114.8(15) . . ?
C24A C29A C30A 120(2) . . ?
C28A C29A C24A 122.2(15) . . ?
C28A C29A C30A 117.3(13) . . ?
C31 C30 C29 127.6(16) . . ?
C31A C30A C29A 112.6(14) . . ?
C22 C31 C18 117.7(12) . . ?
C30 C31 C18 125.9(11) . . ?
C30 C31 C22 116.4(13) . . ?
C18A C31A C30A 111.2(14) . . ?
C22A C31A C18A 128.9(13) . . ?
C22A C31A C30A 119.8(15) . . ?
C9A C34 C59A 118.1(3) . . ?
C35 C34 C25 117.8(2) . . ?
C36 C35 C34 120.8(3) . . ?
C36 C35 C48 119.0(5) . . ?
C48 C35 C34 119.8(5) . . ?
O2A C35A C36A 119.5(5) . . ?
C48A C35A O2A 117.2(5) . . ?
C48A C35A C36A 123.3(5) . . ?
O6 C36 C37 119.0(5) . . ?
C35 C36 O6 118.3(4) . . ?
C35 C36 C37 122.7(4) . . ?
C37A C36A C35A 120.0(5) . . ?
C38 C37 C36 120.8(4) . . ?
C36A C37A C38A 121.9(6) . . ?
C37 C38 C39 120.1(6) . . ?
C39A C38A C37A 123.8(10) . . ?
C39A C38A C47A 122.5(16) . . ?
C47A C38A C37A 113.6(13) . . ?
C38 C39 C40 121.6(9) . . ?
C38 C39 C48 119.4(9) . . ?
C40 C39 C48 119.0(8) . . ?
C40A C39A C38A 125.8(12) . . ?
C41 C40 C39 122.0(7) . . ?
C39A C40A C41A 125.4(12) . . ?
C39A C40A C45A 116.2(12) . . ?
C41A C40A C45A 118.4(11) . . ?
C40 C41 C42 120.1(9) . . ?
C40 C41 C46 115.7(7) . . ?
C46 C41 C42 124.2(8) . . ?
C40A C41A C51 118.6(6) . . ?
C42A C41A C40A 119.0(6) . . ?
C42A C41A C51 122.4(4) . . ?
C41 C42 C51 124.6(5) . . ?
C43 C42 C41 116.7(5) . . ?
C43 C42 C51 118.7(3) . . ?
O5A C42A C43A 118.3(8) . . ?
C41A C42A O5A 120.1(8) . . ?
C41A C42A C43A 121.4(4) . . ?
O5 C43 C44 124.4(6) . . ?
C42 C43 O5 114.0(5) . . ?
C42 C43 C44 121.6(3) . . ?
C44A C43A C42A 120.7(4) . . ?
C45 C44 C43 120.5(3) . . ?
C43A C44A C45A 120.3(7) . . ?
C44 C45 C46 122.5(5) . . ?
C44A C45A C40A 120.1(11) . . ?
C46A C45A C40A 118.7(14) . . ?
C46A C45A C44A 121.1(12) . . ?
C41 C46 C45 114.4(8) . . ?
C47 C46 C41 122.1(8) . . ?
C47 C46 C45 123.6(10) . . ?
C45A C46A C47A 124.2(13) . . ?
C48 C47 C46 123.8(10) . . ?
C38A C47A C46A 112.0(15) . . ?
C38A C47A C48A 127.0(18) . . ?
C48A C47A C46A 120.9(14) . . ?
C35 C48 C39 118.0(10) . . ?
C47 C48 C35 125.0(8) . . ?
C47 C48 C39 117.0(9) . . ?
C35A C48A C47A 114.1(10) . . ?
C35A C48A C68 125.0(4) . . ?
C47A C48A C68 120.5(9) . . ?
C42 C51 C52 114.7(2) . . ?
C52A C51 C41A 117.0(2) . . ?
C53 C52 C51 122.9(3) . . ?
C53 C52 C65 118.5(5) . . ?
C65 C52 C51 118.6(5) . . ?
C53A C52A C51 120.1(4) . . ?
C53A C52A C65A 119.5(6) . . ?
C65A C52A C51 120.3(6) . . ?
O8 C53 C54 119.2(7) . . ?
C52 C53 O8 118.6(7) . . ?
C52 C53 C54 122.2(4) . . ?
O8A C53A C52A 114.7(7) . . ?
O8A C53A C54A 122.7(7) . . ?
C52A C53A C54A 122.6(5) . . ?
C55 C54 C53 120.2(4) . . ?
C55A C54A C53A 119.8(4) . . ?
C54 C55 C56 118.0(6) . . ?
C54A C55A C56A 120.3(7) . . ?
C55 C56 C57 118.6(11) . . ?
C55 C56 C65 121.4(10) . . ?
C57 C56 C65 119.9(12) . . ?
C55A C56A C65A 120.0(11) . . ?
C57A C56A C55A 119.7(11) . . ?
C57A C56A C65A 120.3(8) . . ?
C58 C57 C56 126.0(13) . . ?
C58A C57A C56A 123.0(9) . . ?
C57 C58 C59 126.6(10) . . ?
C57 C58 C63 113.1(12) . . ?
C59 C58 C63 120.1(11) . . ?
C57A C58A C59A 124.5(12) . . ?
C57A C58A C63A 117.5(14) . . ?
C59A C58A C63A 117.9(11) . . ?
C58 C59 C68 117.6(5) . . ?
C60 C59 C58 118.6(5) . . ?
C60 C59 C68 123.9(3) . . ?
C58A C59A C34 121.8(6) . . ?
C60A C59A C34 120.1(4) . . ?
C60A C59A C58A 118.1(6) . . ?
O7 C60 C59 112.4(7) . . ?
O7 C60 C61 123.6(7) . . ?
C59 C60 C61 122.8(4) . . ?
O3A C60A C61A 121.8(6) . . ?
C59A C60A O3A 115.8(5) . . ?
C59A C60A C61A 122.4(5) . . ?
C62 C61 C60 119.3(4) . . ?
C62A C61A C60A 121.1(4) . . ?
C61 C62 C63 121.2(5) . . ?
C61A C62A C63A 118.2(7) . . ?
C58 C63 C62 118.1(10) . . ?
C64 C63 C58 121.8(13) . . ?
C64 C63 C62 120.1(9) . . ?
C62A C63A C58A 122.2(9) . . ?
C64A C63A C58A 119.9(13) . . ?
C64A C63A C62A 117.9(13) . . ?
C65 C64 C63 123.2(10) . . ?
C63A C64A C65A 124.2(11) . . ?
C52 C65 C56 119.4(10) . . ?
C52 C65 C64 125.1(8) . . ?
C64 C65 C56 115.4(10) . . ?
C52A C65A C56A 117.6(11) . . ?
C64A C65A C52A 127.8(11) . . ?
C64A C65A C56A 114.6(10) . . ?
C1 C68 C59 120.4(2) . . ?
C25A C68 C48A 114.3(3) . . ?
C69 N0AA C75 120.8(4) . . ?
C73 N0AA C69 119.2(4) . . ?
C73 N0AA C75 120.0(4) . . ?
C70 C69 N0AA 123.3(4) . . ?
C69 C70 C71 117.1(4) . . ?
C70 C71 C74 120.2(5) . . ?
C72 C71 C70 120.3(4) . . ?
C72 C71 C74 119.5(5) . . ?
C71 C72 C73 120.0(4) . . ?
N0AA C73 C72 120.2(4) . . ?

loop_
_geom_bond_atom_site_label_1
_geom_bond_atom_site_label_2
_geom_bond_distance
_geom_bond_site_symmetry_2
_geom_bond_publ_flag
P1 F1 1.579(10) . ?
P1 F2 1.568(10) . ?
P1 F3 1.593(10) . ?
P1 F4 1.570(10) . ?
P1 F5 1.593(10) . ?
P1 F6 1.555(10) . ?
P1A F1A 1.616(10) . ?
P1A F2A 1.569(10) . ?
P1A F3A 1.565(10) . ?
P1A F4A 1.579(10) . ?
P1A F5A 1.588(10) . ?
P1A F6A 1.590(9) . ?
P2 F7 1.496(5) . ?
P2 F7 1.496(5) 3_776 ?
P2 F8 1.513(5) . ?
P2 F8 1.513(5) 3_776 ?
P2 F9 1.574(6) 3_776 ?
P2 F9 1.574(6) . ?
O1 C9 1.345(16) . ?
O1 C16 1.402(19) . ?
O1A C1A 1.376(14) . ?
O1A C15A 1.469(17) . ?
O2 C2 1.400(7) . ?
O2 C15 1.411(8) . ?
O2A C35A 1.378(8) . ?
O2A C50A 1.433(9) . ?
O3 C26 1.366(8) . ?
O3 C32 1.436(10) . ?
O3A C60A 1.401(9) . ?
O3A C67A 1.426(11) . ?
O4 C19 1.421(11) . ?
O4 C33 1.394(15) . ?
O4A C19A 1.386(13) . ?
O4A C33A 1.393(16) . ?
O5 C43 1.397(15) . ?
O5 C49 1.473(18) . ?
O5A C42A 1.409(17) . ?
O5A C49A 1.33(2) . ?
O6 C36 1.388(7) . ?
O6 C50 1.417(9) . ?
O6A C8A 1.398(9) . ?
O6A C16A 1.396(9) . ?
O7 C60 1.108(11) . ?
O7 C66 1.709(11) . ?
O7A C26A 1.202(17) . ?
O7A C32A 1.346(17) . ?
O8 C53 1.378(15) . ?
O8 C67 1.413(16) . ?
O8A C53A 1.374(16) . ?
O8A C66A 1.41(2) . ?
C1 C2 1.362(7) . ?
C1 C14 1.464(14) . ?
C1 C68 1.431(4) . ?
C1A C2A 1.372(7) . ?
C1A C14A 1.405(7) . ?
C2 C3 1.416(6) . ?
C2A C3A 1.416(14) . ?
C2A C17 1.515(5) . ?
C3 C4 1.338(7) . ?
C3A C4A 1.382(9) . ?
C3A C12A 1.415(8) . ?
C4 C5 1.406(9) . ?
C4A C5A 1.406(8) . ?
C5 C6 1.415(13) . ?
C5 C14 1.436(10) . ?
C5A C6A 1.452(14) . ?
C5A C10A 1.410(8) . ?
C6 C7 1.31(2) . ?
C6A C7A 1.359(8) . ?
C7 C8 1.595(16) . ?
C7 C12 1.29(3) . ?
C7A C8A 1.417(7) . ?
C8 C9 1.387(7) . ?
C8 C17 1.591(5) . ?
C8A C9A 1.361(7) . ?
C9 C10 1.410(7) . ?
C9A C10A 1.440(14) . ?
C9A C34 1.514(5) . ?
C10 C11 1.363(8) . ?
C10A C11A 1.385(9) . ?
C11 C12 1.46(2) . ?
C11A C12A 1.396(9) . ?
C12 C13 1.427(16) . ?
C12A C13A 1.445(18) . ?
C13 C14 1.350(10) . ?
C13A C14A 1.363(8) . ?
C17 C18 1.450(5) . ?
C17 C18A 1.502(6) . ?
C18 C19 1.349(7) . ?
C18 C31 1.452(13) . ?
C18A C19A 1.375(8) . ?
C18A C31A 1.418(14) . ?
C19 C20 1.434(8) . ?
C19A C20A 1.410(8) . ?
C20 C21 1.358(8) . ?
C20A C21A 1.349(8) . ?
C21 C22 1.389(11) . ?
C21A C22A 1.453(16) . ?
C22 C23 1.439(11) . ?
C22 C31 1.446(12) . ?
C22A C23A 1.411(12) . ?
C22A C31A 1.385(16) . ?
C23 C24 1.326(13) . ?
C23A C24A 1.343(11) . ?
C24 C25 1.443(13) . ?
C24 C29 1.527(16) . ?
C24A C25A 1.437(14) . ?
C24A C29A 1.40(2) . ?
C25 C26 1.365(6) . ?
C25 C34 1.572(4) . ?
C25A C26A 1.391(7) . ?
C25A C68 1.527(6) . ?
C26 C27 1.434(6) . ?
C26A C27A 1.411(8) . ?
C27 C28 1.351(7) . ?
C27A C28A 1.362(9) . ?
C28 C29 1.363(16) . ?
C28A C29A 1.39(3) . ?
C29 C30 1.379(10) . ?
C29A C30A 1.61(3) . ?
C30 C31 1.360(12) . ?
C30A C31A 1.47(2) . ?
C34 C35 1.493(4) . ?
C34 C59A 1.523(5) . ?
C35 C36 1.353(7) . ?
C35 C48 1.430(10) . ?
C35A C36A 1.408(8) . ?
C35A C48A 1.372(7) . ?
C36 C37 1.408(6) . ?
C36A C37A 1.358(8) . ?
C37 C38 1.336(6) . ?
C37A C38A 1.439(16) . ?
C38 C39 1.421(9) . ?
C38A C39A 1.362(9) . ?
C38A C47A 1.408(16) . ?
C39 C40 1.432(8) . ?
C39 C48 1.453(8) . ?
C39A C40A 1.344(16) . ?
C40 C41 1.396(9) . ?
C40A C41A 1.442(17) . ?
C40A C45A 1.447(14) . ?
C41 C42 1.430(9) . ?
C41 C46 1.419(7) . ?
C41A C42A 1.368(6) . ?
C41A C51 1.549(4) . ?
C42 C43 1.369(5) . ?
C42 C51 1.515(4) . ?
C42A C43A 1.439(6) . ?
C43 C44 1.419(5) . ?
C43A C44A 1.348(7) . ?
C44 C45 1.350(6) . ?
C44A C45A 1.410(18) . ?
C45 C46 1.440(9) . ?
C45A C46A 1.378(11) . ?
C46 C47 1.377(9) . ?
C46A C47A 1.48(3) . ?
C47 C48 1.341(12) . ?
C47A C48A 1.410(19) . ?
C48A C68 1.564(5) . ?
C51 C52 1.549(4) . ?
C51 C52A 1.462(5) . ?
C52 C53 1.363(5) . ?
C52 C65 1.389(12) . ?
C52A C53A 1.381(6) . ?
C52A C65A 1.449(11) . ?
C53 C54 1.423(6) . ?
C53A C54A 1.427(7) . ?
C54 C55 1.359(7) . ?
C54A C55A 1.365(7) . ?
C55 C56 1.405(11) . ?
C55A C56A 1.447(9) . ?
C56 C57 1.410(12) . ?
C56 C65 1.416(9) . ?
C56A C57A 1.417(10) . ?
C56A C65A 1.455(9) . ?
C57 C58 1.39(2) . ?
C57A C58A 1.373(18) . ?
C58 C59 1.419(14) . ?
C58 C63 1.426(10) . ?
C58A C59A 1.403(19) . ?
C58A C63A 1.434(14) . ?
C59 C60 1.354(6) . ?
C59 C68 1.579(4) . ?
C59A C60A 1.373(7) . ?
C60 C61 1.425(6) . ?
C60A C61A 1.403(7) . ?
C61 C62 1.341(6) . ?
C61A C62A 1.343(7) . ?
C62 C63 1.436(16) . ?
C62A C63A 1.389(14) . ?
C63 C64 1.419(10) . ?
C63A C64A 1.389(11) . ?
C64 C65 1.396(13) . ?
C64A C65A 1.415(11) . ?
N0AA C69 1.339(5) . ?
N0AA C73 1.327(4) . ?
N0AA C75 1.519(5) . ?
C69 C70 1.336(5) . ?
C70 C71 1.378(6) . ?
C71 C72 1.345(5) . ?
C71 C74 1.469(7) . ?
C72 C73 1.361(6) . ?
